data_7033812
loop_
_publ_author_name
'Zhang, Daopeng'
'Zhuo, Shuping'
'Zhang, Hongyan'
'Wang, Ping'
'Jiang, Jianzhuang'

_publ_section_title
;
 Synthesis, crystal structures and magnetic properties of
 mer-cyanideiron(iii)-based 1D heterobimetallic cyanide-bridged chiral
 coordination polymers.
;
_journal_issue 10
_journal_name_full 'Dalton transactions (Cambridge, England : 2003)'
_journal_page_first 4655
_journal_page_last 4664
_journal_paper_doi 10.1039/c4dt03274h
_journal_volume 44
_journal_year 2015
_chemical_absolute_configuration rm
_chemical_formula_moiety 'C84H62Fe2Mn2N20O4,2(C22 H28 Mn N2 O4),C2H3N,6(CH4O),2(H2O)'
_chemical_formula_sum 'C136 H149 Fe2 Mn4 N25 O20'
_chemical_formula_weight 2785.26
_chemical_name_systematic
; 
 ? 
;
_space_group_IT_number 4
_symmetry_cell_setting monoclinic
_symmetry_space_group_name_Hall 'P 2yb'
_symmetry_space_group_name_H-M 'P 1 21 1'
_atom_sites_solution_hydrogens geom
_atom_sites_solution_primary direct
_atom_sites_solution_secondary difmap
_audit_creation_method SHELXL-97
_audit_update_record
;
2014-12-03 deposited with the CCDC.
2015-01-26 downloaded from the CCDC.
;
_cell_angle_alpha 90.00
_cell_angle_beta 98.240(2)
_cell_angle_gamma 90.00
_cell_formula_units_Z 2
_cell_length_a 19.5092(4)
_cell_length_b 14.9489(2)
_cell_length_c 22.5356(4)
_cell_measurement_reflns_used 2256
_cell_measurement_temperature 293(2)
_cell_measurement_theta_max 25.346
_cell_measurement_theta_min 2.512
_cell_volume 6504.5(2)
_computing_cell_refinement 'SAINT-Plus (Bruker, 2001)'
_computing_data_collection 'APEX2 (Bruker, 2004)'
_computing_data_reduction SAINT-Plus
_computing_molecular_graphics 'SHELXTL (Sheldrick, 2008)'
_computing_publication_material SHELXTL
_computing_structure_refinement 'SHELXL-97 (Sheldrick, 2008)'
_computing_structure_solution 'SHELXS-97 (Sheldrick, 2008)'
_diffrn_ambient_temperature 293(2)
_diffrn_measured_fraction_theta_full 0.996
_diffrn_measured_fraction_theta_max 0.996
_diffrn_measurement_device_type 'Bruker APEX II CCD area-detector'
_diffrn_measurement_method '\f and \w scans'
_diffrn_radiation_monochromator graphite
_diffrn_radiation_source 'fine-focus sealed tube'
_diffrn_radiation_type MoK\a
_diffrn_radiation_wavelength 0.71073
_diffrn_reflns_av_R_equivalents 0.0272
_diffrn_reflns_av_sigmaI/netI 0.0428
_diffrn_reflns_limit_h_max 23
_diffrn_reflns_limit_h_min -20
_diffrn_reflns_limit_k_max 17
_diffrn_reflns_limit_k_min -17
_diffrn_reflns_limit_l_max 26
_diffrn_reflns_limit_l_min -24
_diffrn_reflns_number 52411
_diffrn_reflns_theta_full 25.01
_diffrn_reflns_theta_max 25.01
_diffrn_reflns_theta_min 3.06
_exptl_absorpt_coefficient_mu 0.672
_exptl_absorpt_correction_T_max 0.8717
_exptl_absorpt_correction_T_min 0.8500
_exptl_absorpt_correction_type multi-scan
_exptl_absorpt_process_details sadabs
_exptl_crystal_colour dark-brown
_exptl_crystal_density_diffrn 1.422
_exptl_crystal_density_method 'not measured'
_exptl_crystal_description block
_exptl_crystal_F_000 2904
_exptl_crystal_size_max 0.25
_exptl_crystal_size_mid 0.23
_exptl_crystal_size_min 0.21
_refine_diff_density_max 1.597
_refine_diff_density_min -0.555
_refine_diff_density_rms 0.060
_refine_ls_abs_structure_details 'Flack H D (1983), Acta Cryst. A39, 876-881'
_refine_ls_abs_structure_Flack -0.004(9)
_refine_ls_extinction_method none
_refine_ls_goodness_of_fit_ref 1.025
_refine_ls_hydrogen_treatment mixed
_refine_ls_matrix_type fullcycle
_refine_ls_number_parameters 1697
_refine_ls_number_reflns 22615
_refine_ls_number_restraints 1
_refine_ls_restrained_S_all 1.025
_refine_ls_R_factor_all 0.0475
_refine_ls_R_factor_gt 0.0399
_refine_ls_shift/su_max 0.031
_refine_ls_shift/su_mean 0.000
_refine_ls_structure_factor_coef Fsqd
_refine_ls_weighting_details 'calc w=1/[\s^2^(Fo^2^)+(0.0502P)^2^+4.7201P] where P=(Fo^2^+2Fc^2^)/3'
_refine_ls_weighting_scheme calc
_refine_ls_wR_factor_gt 0.0963
_refine_ls_wR_factor_ref 0.1005
_reflns_number_gt 20391
_reflns_number_total 22615
_reflns_threshold_expression >2sigma(I)
_cod_data_source_file c4dt03274h2.cif
_cod_data_source_block 1
_cod_depositor_comments 'Adding full bibliography for 7033812--7033815.cif.'
_cod_original_sg_symbol_H-M P2(1)
_cod_database_code 7033812

loop_
_symmetry_equiv_pos_as_xyz
'x, y, z'
'-x, y+1/2, -z'

loop_
_atom_site_label
_atom_site_type_symbol
_atom_site_fract_x
_atom_site_fract_y
_atom_site_fract_z
_atom_site_U_iso_or_equiv
_atom_site_adp_type
_atom_site_occupancy
_atom_site_symmetry_multiplicity
_atom_site_calc_flag
_atom_site_refinement_flags
Fe1 Fe 0.37644(2) 0.31444(3) 0.77838(2) 0.01319(11) Uani 1 1 d .
Fe2 Fe -0.11868(2) 0.29200(3) 0.77511(2) 0.01597(11) Uani 1 1 d .
Mn1 Mn 0.62790(2) 0.18307(3) 0.78406(2) 0.01517(12) Uani 1 1 d .
Mn2 Mn 0.12734(2) 0.43183(3) 0.77044(2) 0.01314(11) Uani 1 1 d .
Mn3 Mn 0.34735(3) 0.88078(3) 0.65060(2) 0.02053(13) Uani 1 1 d .
Mn4 Mn 0.84525(3) 0.72759(3) 0.63502(2) 0.02063(13) Uani 1 1 d .
O1 O 0.12003(11) 0.55334(15) 0.74695(10) 0.0165(5) Uani 1 1 d .
O2 O 0.12495(12) 0.39044(16) 0.69189(10) 0.0184(5) Uani 1 1 d .
O3 O 0.61857(12) 0.21143(16) 0.70245(11) 0.0213(6) Uani 1 1 d .
O4 O 0.62639(12) 0.05886(16) 0.76859(11) 0.0223(6) Uani 1 1 d .
O5 O 0.30013(14) 0.78890(17) 0.60405(11) 0.0296(6) Uani 1 1 d .
O6 O 0.33305(13) 0.96413(16) 0.58738(11) 0.0258(6) Uani 1 1 d .
O7 O 0.45096(16) 0.8333(2) 0.62245(14) 0.0500(9) Uani 1 1 d .
H7A H 0.4195 0.8336 0.5921 0.060 Uiso 1 1 d R
O8 O 0.25025(12) 0.93040(16) 0.68649(10) 0.0212(5) Uani 1 1 d .
H8A H 0.2523 0.9862 0.6962 0.025 Uiso 1 1 d R
O9 O 0.84788(13) 0.65361(16) 0.56827(11) 0.0239(6) Uani 1 1 d .
O10 O 0.78957(13) 0.81518(17) 0.59178(11) 0.0257(6) Uani 1 1 d .
O11 O 0.94104(14) 0.80498(19) 0.61348(13) 0.0374(7) Uani 1 1 d .
H11A H 0.9132 0.8287 0.5873 0.045 Uiso 1 1 d R
O12 O 0.75181(13) 0.65285(16) 0.65667(12) 0.0270(6) Uani 1 1 d .
H12A H 0.7565 0.6175 0.6861 0.032 Uiso 1 1 d R
O13 O 0.40341(18) 0.7238(2) 0.53087(13) 0.0508(9) Uani 1 1 d .
O14 O 0.95121(16) 0.3465(2) 0.01577(14) 0.0516(9) Uani 1 1 d .
H14 H 0.9504 0.3229 -0.0172 0.062 Uiso 1 1 calc R
O15 O 1.0218(2) 0.5007(3) 0.0358(3) 0.0969(16) Uani 1 1 d .
H15 H 0.9971 0.4563 0.0362 0.116 Uiso 1 1 calc R
O16 O 0.8905(2) 0.0648(3) 0.53343(19) 0.0896(15) Uani 1 1 d .
O17 O 0.4830(3) 0.6556(3) 0.9416(2) 0.0971(15) Uani 1 1 d .
O18 O 0.8881(3) 0.8904(4) 0.5198(2) 0.0975(15) Uani 1 1 d .
O19 O 0.4081(2) 0.5442(2) 0.53526(14) 0.0625(11) Uani 1 1 d .
H19 H 0.4054 0.5166 0.5691 0.075 Uiso 1 1 d R
O20 O 0.39501(16) 0.5196(2) 0.96316(13) 0.0464(8) Uani 1 1 d .
H20 H 0.4077 0.4686 0.9569 0.056 Uiso 1 1 calc R
N1 N 0.50891(14) 0.19835(19) 0.77968(13) 0.0179(6) Uani 1 1 d .
N2 N 0.24589(14) 0.42950(19) 0.78613(12) 0.0176(6) Uani 1 1 d .
N3 N 0.43071(16) 0.3607(2) 0.90969(14) 0.0274(7) Uani 1 1 d .
N4 N 0.34193(13) 0.28542(19) 0.69559(12) 0.0150(6) Uani 1 1 d .
N5 N 0.25930(14) 0.09092(19) 0.74542(13) 0.0165(6) Uani 1 1 d .
N6 N 0.32303(13) 0.20721(18) 0.79068(12) 0.0142(6) Uani 1 1 d .
N7 N 0.42357(15) 0.4830(2) 0.65048(14) 0.0239(7) Uani 1 1 d .
N8 N 0.41588(14) 0.41409(19) 0.73952(13) 0.0169(6) Uani 1 1 d .
N9 N 0.62325(13) 0.31086(19) 0.80872(12) 0.0160(6) Uani 1 1 d .
N10 N 0.64206(14) 0.16278(18) 0.87275(13) 0.0182(6) Uani 1 1 d .
N11 N 0.13554(13) 0.30831(18) 0.80474(12) 0.0145(6) Uani 1 1 d .
N12 N 0.13303(14) 0.46593(18) 0.85631(12) 0.0154(6) Uani 1 1 d .
N13 N 0.01186(14) 0.4071(2) 0.76431(13) 0.0201(7) Uani 1 1 d .
N14 N -0.05742(17) 0.2631(2) 0.90675(15) 0.0320(8) Uani 1 1 d .
N15 N 0.74426(14) 0.1955(2) 0.79115(13) 0.0209(7) Uani 1 1 d .
N16 N -0.08365(17) 0.1023(2) 0.65619(16) 0.0357(9) Uani 1 1 d .
N17 N -0.08355(15) 0.1854(2) 0.74129(14) 0.0234(7) Uani 1 1 d .
N18 N -0.23143(15) 0.5163(2) 0.73503(14) 0.0252(7) Uani 1 1 d .
N19 N -0.16769(14) 0.40358(19) 0.78276(13) 0.0171(6) Uani 1 1 d .
N20 N -0.15465(14) 0.3125(2) 0.69217(13) 0.0201(7) Uani 1 1 d .
N21 N 0.36953(14) 0.80154(19) 0.72201(13) 0.0200(6) Uani 1 1 d .
N22 N 0.39932(14) 0.96863(18) 0.70422(13) 0.0170(6) Uani 1 1 d .
N23 N 0.84517(14) 0.7942(2) 0.71200(13) 0.0205(7) Uani 1 1 d .
N24 N 0.91335(14) 0.65168(19) 0.68655(12) 0.0185(6) Uani 1 1 d .
N25 N 0.7991(2) 0.1212(3) 0.97432(17) 0.0450(10) Uani 1 1 d .
C1 C 0.45996(17) 0.2415(2) 0.77793(14) 0.0138(7) Uani 1 1 d .
C2 C 0.29447(17) 0.3875(2) 0.78398(14) 0.0143(7) Uani 1 1 d .
C3 C 0.40987(17) 0.3433(2) 0.86055(15) 0.0169(7) Uani 1 1 d .
C4 C 0.30179(16) 0.2130(2) 0.68325(15) 0.0155(7) Uani 1 1 d .
C5 C 0.27247(18) 0.1944(3) 0.62495(16) 0.0229(8) Uani 1 1 d .
H5 H 0.2447 0.1443 0.6159 0.027 Uiso 1 1 calc R
C6 C 0.28606(19) 0.2535(3) 0.58014(17) 0.0262(9) Uani 1 1 d .
H6 H 0.2659 0.2435 0.5407 0.031 Uiso 1 1 calc R
C7 C 0.32828(19) 0.3256(3) 0.59313(16) 0.0249(8) Uani 1 1 d .
H7 H 0.3383 0.3637 0.5629 0.030 Uiso 1 1 calc R
C8 C 0.35607(17) 0.3411(2) 0.65248(15) 0.0183(7) Uani 1 1 d .
C9 C 0.39964(17) 0.4144(2) 0.67858(15) 0.0161(7) Uani 1 1 d .
C10 C 0.45824(18) 0.5339(2) 0.69686(17) 0.0216(8) Uani 1 1 d .
C11 C 0.49307(19) 0.6153(2) 0.69469(19) 0.0272(9) Uani 1 1 d .
H11 H 0.4952 0.6441 0.6584 0.033 Uiso 1 1 calc R
C12 C 0.5243(2) 0.6518(3) 0.7482(2) 0.0309(10) Uani 1 1 d .
H12 H 0.5492 0.7049 0.7478 0.037 Uiso 1 1 calc R
C13 C 0.51911(19) 0.6101(3) 0.80285(19) 0.0277(9) Uani 1 1 d .
H160 H 0.5403 0.6366 0.8381 0.033 Uiso 1 1 calc R
C14 C 0.48319(19) 0.5301(2) 0.80631(17) 0.0231(8) Uani 1 1 d .
H14A H 0.4791 0.5034 0.8429 0.028 Uiso 1 1 calc R
C15 C 0.45378(17) 0.4925(2) 0.75239(16) 0.0186(8) Uani 1 1 d .
C16 C 0.29391(16) 0.1666(2) 0.73849(15) 0.0161(7) Uani 1 1 d .
C17 C 0.30493(17) 0.1532(2) 0.83570(16) 0.0174(7) Uani 1 1 d .
C18 C 0.31885(18) 0.1599(2) 0.89788(16) 0.0199(8) Uani 1 1 d .
H18 H 0.3451 0.2066 0.9166 0.024 Uiso 1 1 calc R
C19 C 0.29164(19) 0.0933(3) 0.93052(17) 0.0256(9) Uani 1 1 d .
H19A H 0.3001 0.0953 0.9722 0.031 Uiso 1 1 calc R
C20 C 0.2515(2) 0.0227(3) 0.90244(18) 0.0285(9) Uani 1 1 d .
H20A H 0.2338 -0.0202 0.9260 0.034 Uiso 1 1 calc R
C21 C 0.23801(19) 0.0158(2) 0.84133(17) 0.0236(8) Uani 1 1 d .
H21 H 0.2118 -0.0313 0.8231 0.028 Uiso 1 1 calc R
C22 C 0.26478(17) 0.0819(2) 0.80713(16) 0.0170(7) Uani 1 1 d .
C23 C 0.65767(18) 0.2474(2) 0.90691(16) 0.0206(8) Uani 1 1 d .
H23 H 0.7064 0.2619 0.9056 0.025 Uiso 1 1 calc R
C24 C 0.61397(17) 0.3207(2) 0.87262(14) 0.0185(7) Uani 1 1 d .
H24 H 0.5653 0.3079 0.8756 0.022 Uiso 1 1 calc R
C25 C 0.63096(19) 0.4115(2) 0.90123(16) 0.0225(8) Uani 1 1 d .
H25A H 0.6011 0.4567 0.8803 0.027 Uiso 1 1 calc R
H25B H 0.6785 0.4271 0.8980 0.027 Uiso 1 1 calc R
C26 C 0.6209(2) 0.4094(3) 0.96689(17) 0.0293(9) Uani 1 1 d .
H26A H 0.6339 0.4668 0.9852 0.035 Uiso 1 1 calc R
H26B H 0.5724 0.3992 0.9698 0.035 Uiso 1 1 calc R
C27 C 0.6639(2) 0.3368(3) 1.00033(17) 0.0310(9) Uani 1 1 d .
H27A H 0.6553 0.3360 1.0417 0.037 Uiso 1 1 calc R
H27B H 0.7126 0.3499 1.0003 0.037 Uiso 1 1 calc R
C28 C 0.6475(2) 0.2445(3) 0.97240(15) 0.0272(9) Uani 1 1 d .
H28A H 0.6778 0.1999 0.9935 0.033 Uiso 1 1 calc R
H28B H 0.6000 0.2283 0.9756 0.033 Uiso 1 1 calc R
C29 C 0.64576(18) 0.0868(2) 0.89884(17) 0.0218(8) Uani 1 1 d .
H29 H 0.6491 0.0867 0.9404 0.026 Uiso 1 1 calc R
C30 C 0.64526(18) 0.0011(2) 0.86940(18) 0.0258(9) Uani 1 1 d .
C31 C 0.6564(2) -0.0754(3) 0.9061(2) 0.0384(10) Uani 1 1 d .
H31 H 0.6587 -0.0692 0.9474 0.046 Uiso 1 1 calc R
C32 C 0.6639(2) -0.1578(3) 0.8828(2) 0.0469(12) Uani 1 1 d .
H32 H 0.6720 -0.2075 0.9076 0.056 Uiso 1 1 calc R
C33 C 0.6594(2) -0.1667(3) 0.8208(3) 0.0509(13) Uani 1 1 d .
H33 H 0.6650 -0.2230 0.8046 0.061 Uiso 1 1 calc R
C34 C 0.6467(2) -0.0944(3) 0.7826(2) 0.0371(11) Uani 1 1 d .
H34 H 0.6428 -0.1027 0.7414 0.045 Uiso 1 1 calc R
C35 C 0.63973(17) -0.0071(2) 0.80642(19) 0.0247(9) Uani 1 1 d .
C36 C 0.62053(17) 0.3779(2) 0.77302(15) 0.0179(8) Uani 1 1 d .
H36 H 0.6199 0.4345 0.7900 0.021 Uiso 1 1 calc R
C37 C 0.61846(17) 0.3735(2) 0.70939(16) 0.0189(8) Uani 1 1 d .
C38 C 0.61304(18) 0.4544(3) 0.67749(17) 0.0247(9) Uani 1 1 d .
H38 H 0.6135 0.5080 0.6985 0.030 Uiso 1 1 calc R
C39 C 0.60714(19) 0.4564(3) 0.61592(18) 0.0309(9) Uani 1 1 d .
H39 H 0.6033 0.5107 0.5956 0.037 Uiso 1 1 calc R
C40 C 0.6070(2) 0.3767(3) 0.58458(17) 0.0309(9) Uani 1 1 d .
H40 H 0.6031 0.3777 0.5430 0.037 Uiso 1 1 calc R
C41 C 0.61242(18) 0.2960(3) 0.61444(16) 0.0247(8) Uani 1 1 d .
H41 H 0.6127 0.2433 0.5925 0.030 Uiso 1 1 calc R
C42 C 0.61759(17) 0.2913(2) 0.67708(16) 0.0189(8) Uani 1 1 d .
C43 C 0.15571(17) 0.3081(2) 0.87081(14) 0.0155(7) Uani 1 1 d .
H43 H 0.2059 0.3175 0.8791 0.019 Uiso 1 1 calc R
C44 C 0.12057(17) 0.3890(2) 0.89524(14) 0.0160(7) Uani 1 1 d .
H44 H 0.0706 0.3776 0.8901 0.019 Uiso 1 1 calc R
C45 C 0.14533(19) 0.4019(2) 0.96186(15) 0.0220(8) Uani 1 1 d .
H45A H 0.1213 0.4521 0.9767 0.026 Uiso 1 1 calc R
H45B H 0.1946 0.4149 0.9682 0.026 Uiso 1 1 calc R
C46 C 0.13123(19) 0.3171(2) 0.99591(16) 0.0240(8) Uani 1 1 d .
H46A H 0.1501 0.3240 1.0379 0.029 Uiso 1 1 calc R
H46B H 0.0816 0.3083 0.9933 0.029 Uiso 1 1 calc R
C47 C 0.1636(2) 0.2352(2) 0.97050(16) 0.0247(8) Uani 1 1 d .
H47A H 0.2136 0.2412 0.9770 0.030 Uiso 1 1 calc R
H47B H 0.1517 0.1822 0.9916 0.030 Uiso 1 1 calc R
C48 C 0.13883(18) 0.2239(2) 0.90386(15) 0.0206(8) Uani 1 1 d .
H48A H 0.0893 0.2134 0.8972 0.025 Uiso 1 1 calc R
H48B H 0.1615 0.1727 0.8887 0.025 Uiso 1 1 calc R
C49 C 0.15318(17) 0.5424(2) 0.87713(16) 0.0180(7) Uani 1 1 d .
H49 H 0.1592 0.5495 0.9186 0.022 Uiso 1 1 calc R
C50 C 0.16725(17) 0.6183(2) 0.84191(16) 0.0177(7) Uani 1 1 d .
C51 C 0.19743(18) 0.6938(2) 0.87234(16) 0.0223(8) Uani 1 1 d .
H51 H 0.2087 0.6922 0.9138 0.027 Uiso 1 1 calc R
C52 C 0.2105(2) 0.7699(2) 0.84174(17) 0.0269(9) Uani 1 1 d .
H52 H 0.2314 0.8190 0.8622 0.032 Uiso 1 1 calc R
C53 C 0.19208(19) 0.7727(2) 0.77999(17) 0.0251(8) Uani 1 1 d .
H53 H 0.2007 0.8244 0.7593 0.030 Uiso 1 1 calc R
C54 C 0.16126(18) 0.7006(2) 0.74849(17) 0.0232(8) Uani 1 1 d .
H54 H 0.1484 0.7046 0.7072 0.028 Uiso 1 1 calc R
C55 C 0.14922(16) 0.6211(2) 0.77862(15) 0.0153(7) Uani 1 1 d .
C56 C 0.12634(16) 0.2362(2) 0.77339(15) 0.0152(7) Uani 1 1 d .
H56 H 0.1291 0.1821 0.7940 0.018 Uiso 1 1 calc R
C57 C 0.11214(17) 0.2327(2) 0.70911(15) 0.0168(7) Uani 1 1 d .
C58 C 0.11368(17) 0.3081(2) 0.67171(15) 0.0174(7) Uani 1 1 d .
C59 C 0.10384(18) 0.2952(3) 0.60904(16) 0.0240(8) Uani 1 1 d .
H59 H 0.1060 0.3438 0.5836 0.029 Uiso 1 1 calc R
C60 C 0.09122(19) 0.2117(3) 0.58564(17) 0.0274(9) Uani 1 1 d .
H60 H 0.0849 0.2044 0.5442 0.033 Uiso 1 1 calc R
C61 C 0.08754(19) 0.1376(2) 0.62159(17) 0.0261(9) Uani 1 1 d .
H61 H 0.0771 0.0817 0.6046 0.031 Uiso 1 1 calc R
C62 C 0.09951(17) 0.1475(2) 0.68305(16) 0.0198(8) Uani 1 1 d .
H62 H 0.0992 0.0974 0.7075 0.024 Uiso 1 1 calc R
C63 C -0.03583(18) 0.3625(2) 0.76718(15) 0.0181(8) Uani 1 1 d .
C64 C -0.20333(18) 0.2292(2) 0.78657(14) 0.0172(7) Uani 1 1 d .
C65 C -0.08143(18) 0.2729(2) 0.85737(17) 0.0209(8) Uani 1 1 d .
C66 C -0.19139(18) 0.3871(3) 0.67728(16) 0.0246(8) Uani 1 1 d .
C67 C -0.21977(19) 0.4009(3) 0.61740(17) 0.0326(10) Uani 1 1 d .
H67 H -0.2442 0.4532 0.6064 0.039 Uiso 1 1 calc R
C68 C -0.2119(2) 0.3386(4) 0.57538(18) 0.0437(12) Uani 1 1 d .
H68 H -0.2311 0.3477 0.5356 0.052 Uiso 1 1 calc R
C69 C -0.1747(2) 0.2606(3) 0.59201(18) 0.0389(11) Uani 1 1 d .
H69 H -0.1698 0.2167 0.5637 0.047 Uiso 1 1 calc R
C70 C -0.14492(19) 0.2493(3) 0.65160(17) 0.0281(9) Uani 1 1 d .
C71 C -0.10373(19) 0.1761(3) 0.68047(18) 0.0309(10) Uani 1 1 d .
C72 C -0.0473(2) 0.0583(3) 0.7045(2) 0.0407(12) Uani 1 1 d .
C73 C -0.04623(19) 0.1097(2) 0.7578(2) 0.0287(10) Uani 1 1 d .
C74 C -0.0110(2) 0.0816(3) 0.8116(2) 0.0340(10) Uani 1 1 d .
H74 H -0.0111 0.1156 0.8461 0.041 Uiso 1 1 calc R
C75 C 0.0250(2) 0.0007(3) 0.8132(3) 0.0487(14) Uani 1 1 d .
H75 H 0.0498 -0.0195 0.8490 0.058 Uiso 1 1 calc R
C76 C 0.0234(3) -0.0503(3) 0.7599(3) 0.0584(17) Uani 1 1 d .
H76 H 0.0476 -0.1041 0.7617 0.070 Uiso 1 1 calc R
C77 C -0.0116(2) -0.0241(3) 0.7068(3) 0.0520(15) Uani 1 1 d .
H77 H -0.0122 -0.0592 0.6727 0.062 Uiso 1 1 calc R
C78 C -0.19753(17) 0.4404(2) 0.73042(16) 0.0193(8) Uani 1 1 d .
C79 C -0.22552(17) 0.5307(2) 0.79601(17) 0.0220(8) Uani 1 1 d .
C80 C -0.25245(19) 0.5973(3) 0.82893(19) 0.0302(9) Uani 1 1 d .
H80 H -0.2795 0.6428 0.8096 0.036 Uiso 1 1 calc R
C81 C -0.2385(2) 0.5949(3) 0.89000(19) 0.0307(9) Uani 1 1 d .
H81 H -0.2567 0.6391 0.9123 0.037 Uiso 1 1 calc R
C82 C -0.19736(19) 0.5271(3) 0.91977(18) 0.0267(9) Uani 1 1 d .
H82 H -0.1884 0.5278 0.9614 0.032 Uiso 1 1 calc R
C83 C -0.16990(18) 0.4595(2) 0.88915(16) 0.0209(8) Uani 1 1 d .
H83 H -0.1425 0.4149 0.9091 0.025 Uiso 1 1 calc R
C84 C -0.18505(17) 0.4611(2) 0.82681(16) 0.0178(8) Uani 1 1 d .
C85 C 0.40235(17) 0.9427(2) 0.76817(15) 0.0195(7) Uani 1 1 d .
H85 H 0.3558 0.9505 0.7789 0.023 Uiso 1 1 calc R
C86 C 0.41839(17) 0.8426(2) 0.77102(15) 0.0197(8) Uani 1 1 d .
H86 H 0.4656 0.8340 0.7619 0.024 Uiso 1 1 calc R
C87 C 0.41507(19) 0.8064(3) 0.83394(15) 0.0243(8) Uani 1 1 d .
H87A H 0.3682 0.8121 0.8433 0.029 Uiso 1 1 calc R
H87B H 0.4273 0.7435 0.8356 0.029 Uiso 1 1 calc R
C88 C 0.4647(2) 0.8579(3) 0.87973(16) 0.0280(9) Uani 1 1 d .
H88A H 0.5118 0.8473 0.8726 0.034 Uiso 1 1 calc R
H88B H 0.4604 0.8365 0.9197 0.034 Uiso 1 1 calc R
C89 C 0.4497(2) 0.9583(2) 0.87627(16) 0.0274(9) Uani 1 1 d .
H89A H 0.4836 0.9894 0.9046 0.033 Uiso 1 1 calc R
H89B H 0.4043 0.9694 0.8876 0.033 Uiso 1 1 calc R
C90 C 0.45189(18) 0.9954(2) 0.81313(15) 0.0209(8) Uani 1 1 d .
H90A H 0.4387 1.0581 0.8117 0.025 Uiso 1 1 calc R
H90B H 0.4986 0.9908 0.8033 0.025 Uiso 1 1 calc R
C91 C 0.30504(17) 0.6725(2) 0.67872(16) 0.0215(8) Uani 1 1 d .
C92 C 0.34832(18) 0.7192(2) 0.72480(16) 0.0209(8) Uani 1 1 d .
H92 H 0.3628 0.6881 0.7601 0.025 Uiso 1 1 calc R
C93 C 0.28420(18) 0.5853(2) 0.69224(17) 0.0235(8) Uani 1 1 d .
H93 H 0.2994 0.5616 0.7300 0.028 Uiso 1 1 calc R
C94 C 0.24216(19) 0.5345(2) 0.65129(17) 0.0260(9) Uani 1 1 d .
H94 H 0.2277 0.4779 0.6613 0.031 Uiso 1 1 calc R
C95 C 0.2217(2) 0.5699(3) 0.5944(2) 0.0371(11) Uani 1 1 d .
H95 H 0.1941 0.5359 0.5657 0.045 Uiso 1 1 calc R
C96 C 0.2418(2) 0.6549(3) 0.57982(18) 0.0358(11) Uani 1 1 d .
H96 H 0.2275 0.6769 0.5415 0.043 Uiso 1 1 calc R
C97 C 0.2828(2) 0.7080(2) 0.62143(17) 0.0260(9) Uani 1 1 d .
C98 C 0.42959(18) 1.0387(2) 0.68689(16) 0.0193(8) Uani 1 1 d .
H98 H 0.4576 1.0719 0.7157 0.023 Uiso 1 1 calc R
C99 C 0.42257(19) 1.0684(2) 0.62565(16) 0.0218(8) Uani 1 1 d .
C100 C 0.37406(18) 1.0321(2) 0.57923(16) 0.0203(8) Uani 1 1 d .
C101 C 0.3673(2) 1.0726(3) 0.52259(17) 0.0267(9) Uani 1 1 d .
H101 H 0.3347 1.0504 0.4920 0.032 Uiso 1 1 calc R
C102 C 0.4069(2) 1.1429(3) 0.51124(17) 0.0275(9) Uani 1 1 d .
H102 H 0.4012 1.1678 0.4730 0.033 Uiso 1 1 calc R
C103 C 0.4567(2) 1.1792(3) 0.55615(18) 0.0320(9) Uani 1 1 d .
H103 H 0.4844 1.2268 0.5477 0.038 Uiso 1 1 calc R
C104 C 0.4636(2) 1.1429(3) 0.61288(17) 0.0259(9) Uani 1 1 d .
H104 H 0.4955 1.1673 0.6432 0.031 Uiso 1 1 calc R
C105 C 0.1862(2) 0.9239(3) 0.64784(19) 0.0354(10) Uani 1 1 d .
H10A H 0.1787 0.8631 0.6348 0.053 Uiso 1 1 calc R
H10B H 0.1872 0.9619 0.6136 0.053 Uiso 1 1 calc R
H10C H 0.1492 0.9423 0.6690 0.053 Uiso 1 1 calc R
C106 C 0.5185(3) 0.8554(4) 0.6290(3) 0.0650(16) Uani 1 1 d .
H10D H 0.5248 0.9136 0.6469 0.097 Uiso 1 1 calc R
H10E H 0.5340 0.8560 0.5904 0.097 Uiso 1 1 calc R
H10F H 0.5449 0.8123 0.6543 0.097 Uiso 1 1 calc R
C107 C 0.93724(17) 0.6926(2) 0.74576(15) 0.0211(8) Uani 1 1 d .
H107 H 0.9723 0.7376 0.7403 0.025 Uiso 1 1 calc R
C108 C 0.87575(18) 0.7409(2) 0.76451(15) 0.0210(8) Uani 1 1 d .
H108 H 0.8417 0.6953 0.7714 0.025 Uiso 1 1 calc R
C109 C 0.89443(19) 0.7920(3) 0.82282(16) 0.0254(8) Uani 1 1 d .
H10G H 0.8529 0.8173 0.8350 0.030 Uiso 1 1 calc R
H10H H 0.9255 0.8408 0.8168 0.030 Uiso 1 1 calc R
C110 C 0.9296(2) 0.7295(3) 0.87228(16) 0.0319(9) Uani 1 1 d .
H163 H 0.9455 0.7642 0.9080 0.038 Uiso 1 1 calc R
H11B H 0.8962 0.6861 0.8824 0.038 Uiso 1 1 calc R
C111 C 0.99097(19) 0.6807(3) 0.85189(17) 0.0329(10) Uani 1 1 d .
H11C H 1.0261 0.7240 0.8452 0.039 Uiso 1 1 calc R
H11D H 1.0110 0.6402 0.8833 0.039 Uiso 1 1 calc R
C112 C 0.96928(19) 0.6277(3) 0.79430(16) 0.0252(8) Uani 1 1 d .
H11E H 1.0093 0.5985 0.7819 0.030 Uiso 1 1 calc R
H11F H 0.9358 0.5821 0.8010 0.030 Uiso 1 1 calc R
C113 C 0.94084(18) 0.5794(2) 0.66998(16) 0.0202(8) Uani 1 1 d .
H113 H 0.9735 0.5515 0.6981 0.024 Uiso 1 1 calc R
C114 C 0.92579(18) 0.5376(2) 0.61208(15) 0.0209(8) Uani 1 1 d .
C115 C 0.87960(18) 0.5760(2) 0.56491(15) 0.0190(8) Uani 1 1 d .
C116 C 0.8666(2) 0.5290(3) 0.51022(16) 0.0265(9) Uani 1 1 d .
H116 H 0.8352 0.5515 0.4788 0.032 Uiso 1 1 calc R
C117 C 0.9012(2) 0.4482(3) 0.50322(17) 0.0315(10) Uani 1 1 d .
H117 H 0.8929 0.4178 0.4669 0.038 Uiso 1 1 calc R
C118 C 0.9478(2) 0.4129(3) 0.54989(17) 0.0309(10) Uani 1 1 d .
H118 H 0.9707 0.3595 0.5448 0.037 Uiso 1 1 calc R
C119 C 0.9594(2) 0.4572(3) 0.60286(17) 0.0274(9) Uani 1 1 d .
H119 H 0.9907 0.4335 0.6339 0.033 Uiso 1 1 calc R
C120 C 0.82045(19) 0.8734(2) 0.71676(16) 0.0246(8) Uani 1 1 d .
H120 H 0.8255 0.8979 0.7551 0.030 Uiso 1 1 calc R
C121 C 0.78600(19) 0.9273(2) 0.66926(17) 0.0241(8) Uani 1 1 d .
C122 C 0.7634(2) 1.0122(3) 0.68348(19) 0.0302(9) Uani 1 1 d .
H122 H 0.7721 1.0316 0.7231 0.036 Uiso 1 1 calc R
C123 C 0.7292(2) 1.0675(3) 0.6414(2) 0.0337(10) Uani 1 1 d .
H123 H 0.7140 1.1234 0.6521 0.040 Uiso 1 1 calc R
C124 C 0.7172(2) 1.0392(3) 0.5824(2) 0.0351(10) Uani 1 1 d .
H124 H 0.6950 1.0771 0.5531 0.042 Uiso 1 1 calc R
C125 C 0.7378(2) 0.9556(3) 0.56682(19) 0.0312(10) Uani 1 1 d .
H125 H 0.7285 0.9374 0.5270 0.037 Uiso 1 1 calc R
C126 C 0.77236(19) 0.8974(2) 0.60939(18) 0.0256(9) Uani 1 1 d .
C127 C 0.68852(19) 0.6970(3) 0.6599(2) 0.0326(10) Uani 1 1 d .
H164 H 0.6787 0.7375 0.6267 0.049 Uiso 1 1 calc R
H12B H 0.6919 0.7299 0.6968 0.049 Uiso 1 1 calc R
H12C H 0.6520 0.6537 0.6584 0.049 Uiso 1 1 calc R
C128 C 1.0035(3) 0.7659(4) 0.6009(3) 0.0608(15) Uani 1 1 d .
H12D H 0.9931 0.7142 0.5760 0.091 Uiso 1 1 calc R
H12E H 1.0312 0.7485 0.6378 0.091 Uiso 1 1 calc R
H12F H 1.0285 0.8086 0.5804 0.091 Uiso 1 1 calc R
C129 C 0.8159(2) 0.0851(3) 0.9348(2) 0.0363(10) Uani 1 1 d .
C130 C 0.4437(3) 0.4869(3) 0.5010(2) 0.0461(12) Uani 1 1 d .
H13X H 0.4346 0.5042 0.4596 0.069 Uiso 1 1 calc R
H13Y H 0.4285 0.4265 0.5053 0.069 Uiso 1 1 calc R
H13C H 0.4925 0.4909 0.5147 0.069 Uiso 1 1 calc R
C131 C 0.3394(3) 0.5425(4) 0.9201(2) 0.0664(18) Uani 1 1 d .
H13D H 0.3140 0.4895 0.9067 0.100 Uiso 1 1 calc R
H13E H 0.3562 0.5706 0.8867 0.100 Uiso 1 1 calc R
H13F H 0.3095 0.5832 0.9372 0.100 Uiso 1 1 calc R
C132 C 0.8353(2) 0.0347(3) 0.8827(2) 0.0467(12) Uani 1 1 d .
H13G H 0.8014 -0.0109 0.8709 0.070 Uiso 1 1 calc R
H13H H 0.8799 0.0075 0.8938 0.070 Uiso 1 1 calc R
H13I H 0.8372 0.0750 0.8498 0.070 Uiso 1 1 calc R
C133 C 0.8909(2) 0.3271(4) 0.0380(2) 0.0523(13) Uani 1 1 d .
H13J H 0.8774 0.2666 0.0280 0.078 Uiso 1 1 calc R
H13K H 0.8551 0.3672 0.0209 0.078 Uiso 1 1 calc R
H13L H 0.8982 0.3338 0.0808 0.078 Uiso 1 1 calc R
C134 C 0.5414(3) 0.6639(4) 0.9869(3) 0.084(2) Uani 1 1 d .
H13M H 0.5703 0.6121 0.9864 0.125 Uiso 1 1 calc R
H13N H 0.5260 0.6690 1.0253 0.125 Uiso 1 1 calc R
H13O H 0.5672 0.7164 0.9794 0.125 Uiso 1 1 calc R
C135 C 0.9379(4) 0.1144(7) 0.5021(4) 0.108(3) Uani 1 1 d .
C136 C 0.9840(4) 0.5691(4) 0.0102(4) 0.094(2) Uani 1 1 d .
H13R H 0.9405 0.5713 0.0253 0.112 Uiso 1 1 calc R
H13S H 0.9759 0.5608 -0.0325 0.112 Uiso 1 1 calc R
H13T H 1.0086 0.6241 0.0194 0.112 Uiso 1 1 calc R

loop_
_atom_site_aniso_label
_atom_site_aniso_U_11
_atom_site_aniso_U_22
_atom_site_aniso_U_33
_atom_site_aniso_U_23
_atom_site_aniso_U_13
_atom_site_aniso_U_12
Fe1 0.0111(2) 0.0129(2) 0.0156(2) -0.00032(19) 0.00215(19) 0.00069(19)
Fe2 0.0114(2) 0.0163(3) 0.0208(3) -0.0037(2) 0.0042(2) -0.0014(2)
Mn1 0.0132(3) 0.0123(3) 0.0201(3) -0.0024(2) 0.0028(2) 0.0002(2)
Mn2 0.0131(3) 0.0118(3) 0.0148(3) 0.0015(2) 0.0029(2) 0.0004(2)
Mn3 0.0279(3) 0.0157(3) 0.0178(3) -0.0003(2) 0.0025(2) -0.0046(2)
Mn4 0.0248(3) 0.0166(3) 0.0205(3) -0.0036(2) 0.0033(2) 0.0033(2)
O1 0.0163(12) 0.0134(12) 0.0195(13) 0.0023(10) 0.0020(10) 0.0001(10)
O2 0.0226(13) 0.0167(13) 0.0158(12) 0.0011(10) 0.0023(10) -0.0020(10)
O3 0.0230(14) 0.0211(14) 0.0204(13) -0.0042(11) 0.0047(11) 0.0009(11)
O4 0.0197(13) 0.0163(13) 0.0311(15) -0.0046(11) 0.0042(11) 0.0006(10)
O5 0.0482(17) 0.0197(14) 0.0188(13) 0.0006(11) -0.0020(12) -0.0094(13)
O6 0.0348(15) 0.0213(14) 0.0203(13) 0.0001(11) 0.0011(11) -0.0104(11)
O7 0.0407(19) 0.063(2) 0.049(2) -0.0097(17) 0.0157(16) 0.0079(16)
O8 0.0229(13) 0.0159(12) 0.0233(13) -0.0020(11) -0.0020(11) -0.0036(10)
O9 0.0322(15) 0.0174(13) 0.0206(13) -0.0019(10) -0.0007(11) 0.0071(11)
O10 0.0377(15) 0.0161(13) 0.0234(13) -0.0031(11) 0.0050(12) 0.0058(11)
O11 0.0371(16) 0.0365(17) 0.0405(17) -0.0092(14) 0.0124(14) -0.0089(13)
O12 0.0245(14) 0.0214(14) 0.0350(16) 0.0070(12) 0.0039(12) 0.0045(11)
O13 0.082(2) 0.046(2) 0.0290(17) 0.0005(15) 0.0233(16) 0.0112(18)
O14 0.050(2) 0.062(2) 0.0438(19) -0.0139(17) 0.0112(16) -0.0126(17)
O15 0.067(3) 0.081(3) 0.137(4) -0.031(3) -0.003(3) -0.011(2)
O16 0.097(3) 0.099(4) 0.069(3) 0.014(3) -0.001(3) -0.035(3)
O17 0.110(4) 0.096(4) 0.077(3) 0.006(3) -0.015(3) -0.010(3)
O18 0.131(4) 0.099(4) 0.064(3) -0.002(3) 0.019(3) 0.011(3)
O19 0.109(3) 0.050(2) 0.0290(18) 0.0059(16) 0.0104(19) 0.024(2)
O20 0.0484(19) 0.051(2) 0.0370(18) -0.0222(15) -0.0040(15) 0.0070(16)
N1 0.0132(15) 0.0176(16) 0.0223(16) -0.0041(12) 0.0003(12) -0.0011(13)
N2 0.0151(15) 0.0193(15) 0.0185(15) 0.0002(13) 0.0023(12) -0.0018(13)
N3 0.0268(18) 0.0293(19) 0.0238(18) -0.0022(14) -0.0048(14) 0.0016(14)
N4 0.0112(14) 0.0176(15) 0.0163(14) -0.0025(12) 0.0022(12) 0.0018(12)
N5 0.0125(14) 0.0132(15) 0.0232(16) -0.0024(12) 0.0002(12) -0.0012(12)
N6 0.0123(14) 0.0126(15) 0.0178(15) 0.0000(11) 0.0020(12) 0.0004(11)
N7 0.0214(16) 0.0253(17) 0.0272(18) 0.0041(14) 0.0104(14) -0.0024(13)
N8 0.0118(15) 0.0150(15) 0.0247(16) 0.0006(12) 0.0050(12) 0.0024(12)
N9 0.0136(14) 0.0161(15) 0.0181(15) -0.0026(12) 0.0018(12) -0.0018(12)
N10 0.0145(15) 0.0177(16) 0.0235(16) -0.0035(13) 0.0063(12) 0.0015(12)
N11 0.0126(14) 0.0138(14) 0.0172(14) -0.0006(12) 0.0023(11) -0.0005(11)
N12 0.0154(15) 0.0152(14) 0.0167(15) 0.0010(12) 0.0063(12) -0.0012(11)
N13 0.0140(16) 0.0210(17) 0.0254(17) -0.0006(13) 0.0030(13) 0.0009(13)
N14 0.0317(19) 0.036(2) 0.0275(19) -0.0006(15) 0.0012(16) 0.0091(15)
N15 0.0144(16) 0.0247(16) 0.0241(16) -0.0006(13) 0.0044(13) -0.0002(13)
N16 0.0258(19) 0.038(2) 0.047(2) -0.0254(18) 0.0167(17) -0.0072(16)
N17 0.0165(16) 0.0223(16) 0.0335(18) -0.0110(15) 0.0105(14) -0.0010(14)
N18 0.0156(16) 0.0295(19) 0.0297(18) 0.0077(15) 0.0004(14) 0.0000(14)
N19 0.0117(14) 0.0189(16) 0.0212(16) -0.0017(12) 0.0037(12) -0.0016(12)
N20 0.0148(15) 0.0276(17) 0.0191(15) -0.0045(13) 0.0064(12) -0.0062(13)
N21 0.0232(16) 0.0175(16) 0.0197(15) 0.0009(12) 0.0049(13) 0.0025(12)
N22 0.0179(15) 0.0151(15) 0.0187(15) -0.0015(12) 0.0048(12) 0.0003(12)
N23 0.0197(15) 0.0219(16) 0.0216(16) -0.0037(13) 0.0086(13) 0.0007(13)
N24 0.0189(15) 0.0233(16) 0.0136(15) -0.0021(12) 0.0036(12) -0.0001(12)
N25 0.044(2) 0.054(2) 0.037(2) -0.0020(19) 0.0066(18) 0.0110(19)
C1 0.0155(18) 0.0125(17) 0.0133(17) -0.0032(13) 0.0017(14) -0.0051(15)
C2 0.0129(18) 0.0134(17) 0.0159(17) 0.0025(14) 0.0001(14) -0.0005(15)
C3 0.0159(18) 0.0130(17) 0.0217(19) 0.0016(14) 0.0026(15) 0.0048(14)
C4 0.0110(17) 0.0123(17) 0.0227(18) -0.0037(14) 0.0005(14) 0.0009(13)
C5 0.0210(19) 0.0244(19) 0.0227(19) -0.0021(16) 0.0013(15) -0.0017(16)
C6 0.020(2) 0.038(2) 0.0191(19) -0.0017(17) -0.0002(16) 0.0031(17)
C7 0.023(2) 0.031(2) 0.0202(19) 0.0064(16) 0.0041(16) 0.0031(16)
C8 0.0166(18) 0.0188(18) 0.0205(18) 0.0009(15) 0.0055(15) 0.0009(14)
C9 0.0122(17) 0.0154(17) 0.0219(19) 0.0019(14) 0.0066(14) 0.0026(13)
C10 0.0146(18) 0.0181(18) 0.034(2) 0.0050(16) 0.0094(16) 0.0043(14)
C11 0.021(2) 0.0200(19) 0.042(2) 0.0059(18) 0.0092(18) 0.0025(16)
C12 0.024(2) 0.017(2) 0.054(3) 0.0014(19) 0.015(2) -0.0049(16)
C13 0.021(2) 0.021(2) 0.041(2) -0.0069(18) 0.0045(18) 0.0023(16)
C14 0.021(2) 0.018(2) 0.030(2) -0.0023(16) 0.0042(16) 0.0027(16)
C15 0.0135(18) 0.0153(18) 0.028(2) -0.0022(15) 0.0067(16) 0.0035(14)
C16 0.0099(16) 0.0176(19) 0.0204(18) -0.0032(14) 0.0002(14) 0.0033(14)
C17 0.0115(17) 0.0168(18) 0.0245(19) 0.0036(15) 0.0050(15) 0.0040(13)
C18 0.0210(19) 0.0158(18) 0.0229(19) 0.0006(15) 0.0029(15) 0.0060(14)
C19 0.028(2) 0.027(2) 0.023(2) 0.0061(16) 0.0054(17) 0.0078(17)
C20 0.034(2) 0.0177(19) 0.037(2) 0.0095(17) 0.0144(19) 0.0046(17)
C21 0.024(2) 0.0119(18) 0.035(2) 0.0022(16) 0.0051(17) 0.0049(15)
C22 0.0141(17) 0.0104(17) 0.027(2) -0.0020(14) 0.0027(15) 0.0028(13)
C23 0.0232(19) 0.0154(17) 0.0232(19) -0.0034(15) 0.0032(15) -0.0036(14)
C24 0.0178(18) 0.0237(19) 0.0150(17) -0.0064(15) 0.0055(14) -0.0013(15)
C25 0.025(2) 0.0136(18) 0.027(2) -0.0051(15) -0.0028(16) -0.0012(14)
C26 0.033(2) 0.026(2) 0.028(2) -0.0110(16) -0.0001(17) -0.0019(17)
C27 0.035(2) 0.039(2) 0.0183(19) -0.0087(17) 0.0009(17) 0.0029(18)
C28 0.038(2) 0.028(2) 0.0154(19) 0.0018(16) 0.0014(16) 0.0039(17)
C29 0.0221(19) 0.0185(19) 0.024(2) 0.0021(15) 0.0022(16) -0.0021(15)
C30 0.0152(18) 0.0177(19) 0.044(2) 0.0039(17) 0.0012(17) 0.0000(14)
C31 0.040(3) 0.023(2) 0.050(3) 0.010(2) 0.000(2) -0.0011(18)
C32 0.045(3) 0.021(2) 0.071(4) 0.010(2) -0.002(2) 0.0057(19)
C33 0.050(3) 0.014(2) 0.087(4) -0.005(2) 0.004(3) 0.0107(19)
C34 0.024(2) 0.025(2) 0.060(3) -0.014(2) -0.002(2) 0.0077(17)
C35 0.0114(18) 0.0184(19) 0.045(3) -0.0075(18) 0.0060(17) 0.0002(14)
C36 0.0136(18) 0.0167(19) 0.0234(19) -0.0004(15) 0.0030(15) 0.0034(14)
C37 0.0140(18) 0.0183(19) 0.0243(19) 0.0008(15) 0.0031(15) 0.0029(15)
C38 0.0197(19) 0.026(2) 0.028(2) 0.0062(17) 0.0039(16) -0.0007(15)
C39 0.024(2) 0.035(2) 0.034(2) 0.0121(19) 0.0055(18) 0.0029(17)
C40 0.029(2) 0.045(3) 0.019(2) 0.0057(19) 0.0059(17) 0.0003(19)
C41 0.0199(19) 0.034(2) 0.0209(19) -0.0032(17) 0.0054(15) 0.0011(16)
C42 0.0129(17) 0.0218(19) 0.0223(18) 0.0003(15) 0.0031(14) 0.0001(15)
C43 0.0150(17) 0.0165(17) 0.0147(16) 0.0044(14) 0.0013(13) -0.0004(13)
C44 0.0197(18) 0.0128(17) 0.0172(17) 0.0049(14) 0.0091(14) 0.0006(14)
C45 0.029(2) 0.0187(19) 0.0198(19) 0.0013(15) 0.0100(16) -0.0021(15)
C46 0.031(2) 0.024(2) 0.0181(18) 0.0063(15) 0.0081(16) -0.0022(16)
C47 0.035(2) 0.0178(19) 0.0210(19) 0.0082(16) 0.0035(16) -0.0020(16)
C48 0.0242(19) 0.0149(17) 0.0222(19) 0.0048(15) 0.0015(15) -0.0002(15)
C49 0.0183(18) 0.0184(19) 0.0171(18) 0.0001(14) 0.0018(14) 0.0026(14)
C50 0.0134(17) 0.0136(17) 0.027(2) -0.0003(15) 0.0050(15) 0.0031(13)
C51 0.0227(19) 0.0205(18) 0.0232(19) -0.0013(15) 0.0014(15) -0.0015(15)
C52 0.034(2) 0.0126(18) 0.034(2) -0.0011(16) 0.0055(18) -0.0044(15)
C53 0.030(2) 0.0129(17) 0.035(2) 0.0050(16) 0.0124(17) -0.0006(15)
C54 0.028(2) 0.0179(19) 0.025(2) 0.0058(15) 0.0077(16) 0.0010(15)
C55 0.0084(16) 0.0117(16) 0.0270(19) 0.0043(14) 0.0067(14) 0.0056(13)
C56 0.0102(17) 0.0152(19) 0.0203(18) 0.0017(15) 0.0029(14) 0.0013(14)
C57 0.0128(17) 0.0195(19) 0.0182(18) -0.0020(15) 0.0023(14) 0.0023(15)
C58 0.0105(17) 0.0215(19) 0.0205(18) -0.0020(15) 0.0029(14) 0.0020(14)
C59 0.025(2) 0.028(2) 0.0184(18) 0.0043(16) -0.0004(15) 0.0035(16)
C60 0.028(2) 0.028(2) 0.025(2) -0.0064(17) 0.0011(17) 0.0087(17)
C61 0.028(2) 0.0197(19) 0.030(2) -0.0099(16) 0.0017(17) 0.0028(16)
C62 0.0208(19) 0.0160(18) 0.0223(19) -0.0011(15) 0.0023(15) 0.0011(14)
C63 0.0173(19) 0.0209(19) 0.0162(17) -0.0011(14) 0.0029(14) 0.0033(16)
C64 0.021(2) 0.0171(18) 0.0138(17) -0.0024(14) 0.0026(14) 0.0057(16)
C65 0.0165(19) 0.0180(19) 0.029(2) -0.0040(16) 0.0060(16) 0.0031(15)
C66 0.0133(19) 0.038(2) 0.0219(19) 0.0012(17) 0.0021(15) -0.0081(17)
C67 0.019(2) 0.052(3) 0.026(2) 0.0054(19) -0.0004(17) -0.0051(19)
C68 0.038(3) 0.077(4) 0.015(2) -0.002(2) -0.0001(18) -0.013(2)
C69 0.035(3) 0.062(3) 0.021(2) -0.016(2) 0.0088(19) -0.017(2)
C70 0.022(2) 0.040(2) 0.025(2) -0.0120(18) 0.0112(17) -0.0125(17)
C71 0.022(2) 0.036(2) 0.038(2) -0.019(2) 0.0146(18) -0.0117(18)
C72 0.026(2) 0.033(2) 0.069(3) -0.028(2) 0.028(2) -0.0174(19)
C73 0.020(2) 0.015(2) 0.054(3) -0.0062(19) 0.017(2) -0.0042(16)
C74 0.025(2) 0.019(2) 0.061(3) -0.003(2) 0.017(2) -0.0007(17)
C75 0.033(3) 0.022(2) 0.096(4) 0.012(3) 0.026(3) 0.0067(19)
C76 0.039(3) 0.020(2) 0.126(5) -0.017(3) 0.046(3) -0.008(2)
C77 0.036(3) 0.028(2) 0.099(4) -0.028(3) 0.034(3) -0.006(2)
C78 0.0142(18) 0.0196(19) 0.0238(19) 0.0010(15) 0.0011(15) -0.0022(15)
C79 0.0123(18) 0.023(2) 0.032(2) -0.0001(17) 0.0052(16) -0.0054(15)
C80 0.021(2) 0.020(2) 0.050(3) 0.0061(18) 0.0074(19) 0.0082(16)
C81 0.029(2) 0.021(2) 0.044(3) -0.0092(18) 0.0134(19) 0.0019(17)
C82 0.026(2) 0.028(2) 0.028(2) -0.0076(17) 0.0093(17) -0.0040(17)
C83 0.0197(19) 0.0182(19) 0.026(2) -0.0017(15) 0.0057(16) -0.0008(15)
C84 0.0132(17) 0.0150(18) 0.026(2) -0.0005(15) 0.0057(15) -0.0003(14)
C85 0.0178(18) 0.0225(19) 0.0181(18) 0.0017(15) 0.0021(14) 0.0010(15)
C86 0.0154(18) 0.0238(19) 0.0195(18) 0.0007(15) 0.0015(15) 0.0051(14)
C87 0.027(2) 0.024(2) 0.0221(19) 0.0018(16) 0.0032(16) 0.0044(16)
C88 0.028(2) 0.034(2) 0.0204(19) 0.0009(17) -0.0014(16) 0.0020(17)
C89 0.030(2) 0.029(2) 0.023(2) -0.0042(16) 0.0021(17) -0.0023(16)
C90 0.0213(19) 0.0225(19) 0.0188(19) -0.0030(15) 0.0025(15) -0.0029(15)
C91 0.0177(18) 0.0211(19) 0.026(2) -0.0024(16) 0.0063(15) 0.0029(15)
C92 0.0250(19) 0.0194(19) 0.0200(19) 0.0014(15) 0.0086(15) 0.0040(15)
C93 0.025(2) 0.0163(18) 0.031(2) 0.0022(16) 0.0098(17) 0.0025(15)
C94 0.029(2) 0.0163(19) 0.034(2) -0.0002(16) 0.0095(18) -0.0011(16)
C95 0.040(3) 0.029(2) 0.040(3) -0.004(2) -0.001(2) -0.011(2)
C96 0.050(3) 0.027(2) 0.026(2) -0.0007(17) -0.008(2) -0.008(2)
C97 0.033(2) 0.019(2) 0.026(2) -0.0030(15) 0.0045(17) -0.0057(16)
C98 0.0201(19) 0.0158(18) 0.0226(19) -0.0017(15) 0.0054(15) -0.0023(14)
C99 0.026(2) 0.0183(19) 0.0220(19) -0.0012(15) 0.0065(16) -0.0032(16)
C100 0.022(2) 0.0180(19) 0.0225(19) -0.0004(15) 0.0094(16) -0.0017(15)
C101 0.035(2) 0.027(2) 0.0189(19) -0.0042(16) 0.0061(17) -0.0032(18)
C102 0.038(2) 0.027(2) 0.020(2) 0.0024(16) 0.0136(18) -0.0025(17)
C103 0.040(2) 0.025(2) 0.034(2) 0.0010(18) 0.0160(19) -0.0107(18)
C104 0.027(2) 0.027(2) 0.024(2) -0.0002(16) 0.0041(17) -0.0053(17)
C105 0.035(2) 0.027(2) 0.039(2) -0.0022(19) -0.0142(19) -0.0016(18)
C106 0.050(3) 0.063(4) 0.087(4) 0.008(3) 0.028(3) 0.003(3)
C107 0.0173(18) 0.0278(19) 0.0189(18) -0.0070(15) 0.0049(14) 0.0002(15)
C108 0.0211(19) 0.0237(19) 0.0186(18) -0.0026(15) 0.0049(15) 0.0020(15)
C109 0.026(2) 0.028(2) 0.0233(19) -0.0088(17) 0.0075(16) 0.0012(16)
C110 0.034(2) 0.044(3) 0.0171(19) -0.0109(18) 0.0038(17) 0.0071(19)
C111 0.022(2) 0.055(3) 0.021(2) -0.012(2) 0.0024(16) 0.0052(19)
C112 0.022(2) 0.033(2) 0.0200(19) -0.0056(16) 0.0011(16) 0.0039(16)
C113 0.0193(19) 0.023(2) 0.0175(18) -0.0016(15) 0.0011(15) 0.0019(15)
C114 0.022(2) 0.025(2) 0.0167(18) -0.0054(15) 0.0057(15) 0.0010(16)
C115 0.027(2) 0.0157(18) 0.0154(18) -0.0006(14) 0.0052(15) -0.0013(15)
C116 0.036(2) 0.025(2) 0.0173(19) 0.0025(16) -0.0007(17) 0.0097(17)
C117 0.050(3) 0.026(2) 0.0163(19) -0.0091(16) -0.0003(18) 0.0107(18)
C118 0.038(2) 0.028(2) 0.025(2) -0.0101(17) -0.0019(18) 0.0184(18)
C119 0.029(2) 0.029(2) 0.023(2) -0.0030(17) 0.0008(17) 0.0116(17)
C120 0.031(2) 0.023(2) 0.0224(19) -0.0038(16) 0.0108(16) -0.0018(16)
C121 0.027(2) 0.0181(19) 0.030(2) -0.0039(16) 0.0108(17) 0.0011(15)
C122 0.033(2) 0.025(2) 0.036(2) -0.0067(18) 0.0168(19) -0.0001(17)
C123 0.033(2) 0.017(2) 0.051(3) -0.0045(19) 0.009(2) 0.0121(17)
C124 0.031(2) 0.022(2) 0.052(3) 0.003(2) 0.005(2) 0.0071(18)
C125 0.029(2) 0.026(2) 0.035(2) -0.0028(18) -0.0056(18) 0.0048(17)
C126 0.024(2) 0.018(2) 0.036(2) -0.0007(17) 0.0091(17) -0.0017(16)
C127 0.024(2) 0.027(2) 0.048(3) 0.0076(19) 0.0068(19) 0.0032(17)
C128 0.044(3) 0.077(4) 0.066(4) -0.015(3) 0.025(3) -0.014(3)
C129 0.034(2) 0.036(2) 0.038(3) 0.013(2) 0.001(2) 0.0032(19)
C130 0.053(3) 0.040(3) 0.044(3) -0.004(2) 0.003(2) -0.009(2)
C131 0.055(3) 0.075(4) 0.062(4) -0.038(3) -0.015(3) 0.029(3)
C132 0.043(3) 0.052(3) 0.045(3) -0.005(2) 0.008(2) 0.013(2)
C133 0.050(3) 0.069(4) 0.043(3) 0.001(3) 0.022(2) -0.003(3)
C134 0.084(5) 0.058(4) 0.090(5) -0.002(3) -0.052(4) 0.000(3)
C135 0.069(5) 0.155(8) 0.105(6) -0.025(6) 0.028(4) -0.040(5)
C136 0.082(5) 0.051(4) 0.133(6) -0.030(4) -0.034(4) 0.014(3)

loop_
_atom_type_symbol
_atom_type_description
_atom_type_scat_dispersion_real
_atom_type_scat_dispersion_imag
_atom_type_scat_source
C C 0.0033 0.0016 'International Tables Vol C Tables 4.2.6.8 and 6.1.1.4'
H H 0.0000 0.0000 'International Tables Vol C Tables 4.2.6.8 and 6.1.1.4'
N N 0.0061 0.0033 'International Tables Vol C Tables 4.2.6.8 and 6.1.1.4'
O O 0.0106 0.0060 'International Tables Vol C Tables 4.2.6.8 and 6.1.1.4'
Mn Mn 0.3368 0.7283 'International Tables Vol C Tables 4.2.6.8 and 6.1.1.4'
Fe Fe 0.3463 0.8444 'International Tables Vol C Tables 4.2.6.8 and 6.1.1.4'

loop_
_geom_angle_atom_site_label_1
_geom_angle_atom_site_label_2
_geom_angle_atom_site_label_3
_geom_angle
_geom_angle_site_symmetry_1
C3 Fe1 N4 179.53(13) .
C3 Fe1 N8 99.22(14) .
N4 Fe1 N8 80.97(12) .
C3 Fe1 N6 99.33(13) .
N4 Fe1 N6 80.46(12) .
N8 Fe1 N6 161.34(12) .
C3 Fe1 C2 88.86(14) .
N4 Fe1 C2 90.72(12) .
N8 Fe1 C2 88.94(13) .
N6 Fe1 C2 89.49(13) .
C3 Fe1 C1 87.85(13) .
N4 Fe1 C1 92.57(12) .
N8 Fe1 C1 92.33(12) .
N6 Fe1 C1 90.30(12) .
C2 Fe1 C1 176.62(14) .
C65 Fe2 N20 178.93(14) .
C65 Fe2 N17 98.74(14) .
N20 Fe2 N17 81.32(13) .
C65 Fe2 N19 99.53(14) .
N20 Fe2 N19 80.43(12) .
N17 Fe2 N19 161.68(13) .
C65 Fe2 C64 90.64(14) .
N20 Fe2 C64 90.43(13) .
N17 Fe2 C64 90.57(13) .
N19 Fe2 C64 87.98(13) .
C65 Fe2 C63 87.99(15) .
N20 Fe2 C63 90.94(13) .
N17 Fe2 C63 93.64(13) .
N19 Fe2 C63 88.25(13) .
C64 Fe2 C63 175.72(14) .
O3 Mn1 O4 92.56(11) .
O3 Mn1 N9 93.15(11) .
O4 Mn1 N9 173.01(11) .
O3 Mn1 N10 175.08(11) .
O4 Mn1 N10 91.81(11) .
N9 Mn1 N10 82.66(11) .
O3 Mn1 N15 90.35(11) .
O4 Mn1 N15 94.75(11) .
N9 Mn1 N15 89.25(11) .
N10 Mn1 N15 87.04(11) .
O3 Mn1 N1 88.86(10) .
O4 Mn1 N1 95.73(10) .
N9 Mn1 N1 80.36(10) .
N10 Mn1 N1 92.96(11) .
N15 Mn1 N1 169.52(11) .
O2 Mn2 O1 93.56(10) .
O2 Mn2 N12 175.21(11) .
O1 Mn2 N12 91.01(11) .
O2 Mn2 N11 92.88(11) .
O1 Mn2 N11 173.56(11) .
N12 Mn2 N11 82.55(11) .
O2 Mn2 N13 89.91(11) .
O1 Mn2 N13 96.03(10) .
N12 Mn2 N13 91.01(11) .
N11 Mn2 N13 84.07(11) .
O2 Mn2 N2 91.65(10) .
O1 Mn2 N2 95.27(10) .
N12 Mn2 N2 86.53(11) .
N11 Mn2 N2 84.44(10) .
N13 Mn2 N2 168.47(11) .
O6 Mn3 O5 93.06(11) .
O6 Mn3 N22 91.75(11) .
O5 Mn3 N22 175.09(12) .
O6 Mn3 N21 174.03(12) .
O5 Mn3 N21 92.77(12) .
N22 Mn3 N21 82.40(12) .
O6 Mn3 O8 90.72(10) .
O5 Mn3 O8 93.99(11) .
N22 Mn3 O8 86.92(10) .
N21 Mn3 O8 90.12(10) .
O6 Mn3 O7 92.07(12) .
O5 Mn3 O7 90.02(12) .
N22 Mn3 O7 88.84(12) .
N21 Mn3 O7 86.67(12) .
O8 Mn3 O7 174.99(11) .
O6 Mn3 H7A 78.2 .
O5 Mn3 H7A 74.6 .
N22 Mn3 H7A 105.5 .
N21 Mn3 H7A 102.2 .
O8 Mn3 H7A 163.4 .
O7 Mn3 H7A 21.5 .
O9 Mn4 O10 94.31(10) .
O9 Mn4 N24 92.25(11) .
O10 Mn4 N24 170.65(12) .
O9 Mn4 N23 173.49(12) .
O10 Mn4 N23 91.74(11) .
N24 Mn4 N23 82.02(12) .
O9 Mn4 O12 89.85(11) .
O10 Mn4 O12 91.85(10) .
N24 Mn4 O12 94.83(10) .
N23 Mn4 O12 87.57(11) .
O9 Mn4 O11 90.63(11) .
O10 Mn4 O11 88.11(11) .
N24 Mn4 O11 85.16(11) .
N23 Mn4 O11 91.96(11) .
O12 Mn4 O11 179.53(10) .
C55 O1 Mn2 125.2(2) .
C58 O2 Mn2 128.0(2) .
C42 O3 Mn1 128.5(2) .
C35 O4 Mn1 128.7(2) .
C97 O5 Mn3 128.5(2) .
C100 O6 Mn3 125.9(2) .
C106 O7 Mn3 140.7(3) .
C106 O7 H7A 132.0 .
Mn3 O7 H7A 70.1 .
C105 O8 Mn3 117.5(2) .
C105 O8 H8A 103.1 .
Mn3 O8 H8A 113.2 .
C115 O9 Mn4 129.1(2) .
C126 O10 Mn4 129.2(2) .
C128 O11 Mn4 125.5(3) .
C128 O11 H11A 122.2 .
Mn4 O11 H11A 84.0 .
C127 O12 Mn4 121.4(2) .
C127 O12 H12A 104.4 .
Mn4 O12 H12A 118.9 .
C133 O14 H14 109.5 .
C136 O15 H15 109.5 .
C130 O19 H19 106.8 .
C131 O20 H20 109.5 .
C1 N1 Mn1 151.5(3) .
C2 N2 Mn2 145.8(3) .
C8 N4 C4 121.8(3) .
C8 N4 Fe1 118.7(2) .
C4 N4 Fe1 119.4(2) .
C16 N5 C22 103.4(3) .
C16 N6 C17 104.7(3) .
C16 N6 Fe1 113.9(2) .
C17 N6 Fe1 141.4(2) .
C9 N7 C10 103.4(3) .
C9 N8 C15 104.2(3) .
C9 N8 Fe1 114.0(2) .
C15 N8 Fe1 141.6(2) .
C36 N9 C24 122.1(3) .
C36 N9 Mn1 125.0(2) .
C24 N9 Mn1 112.5(2) .
C29 N10 C23 121.6(3) .
C29 N10 Mn1 125.8(2) .
C23 N10 Mn1 112.1(2) .
C56 N11 C43 123.0(3) .
C56 N11 Mn2 124.4(2) .
C43 N11 Mn2 112.6(2) .
C49 N12 C44 122.9(3) .
C49 N12 Mn2 124.0(2) .
C44 N12 Mn2 112.6(2) .
C63 N13 Mn2 153.2(3) .
C64 N15 Mn1 157.0(3) 1_655
C71 N16 C72 102.8(3) .
C73 N17 C71 104.6(3) .
C73 N17 Fe2 141.2(3) .
C71 N17 Fe2 114.1(3) .
C78 N18 C79 103.9(3) .
C78 N19 C84 104.6(3) .
C78 N19 Fe2 115.3(2) .
C84 N19 Fe2 140.1(2) .
C66 N20 C70 122.4(3) .
C66 N20 Fe2 118.8(2) .
C70 N20 Fe2 118.7(3) .
C92 N21 C86 122.0(3) .
C92 N21 Mn3 124.5(2) .
C86 N21 Mn3 113.3(2) .
C98 N22 C85 123.3(3) .
C98 N22 Mn3 125.1(2) .
C85 N22 Mn3 111.5(2) .
C120 N23 C108 122.8(3) .
C120 N23 Mn4 125.2(3) .
C108 N23 Mn4 112.0(2) .
C113 N24 C107 121.2(3) .
C113 N24 Mn4 125.5(2) .
C107 N24 Mn4 112.8(2) .
N1 C1 Fe1 177.7(3) .
N2 C2 Fe1 178.6(3) .
N3 C3 Fe1 179.2(3) .
N4 C4 C5 120.6(3) .
N4 C4 C16 109.8(3) .
C5 C4 C16 129.6(3) .
C4 C5 C6 117.7(3) .
C4 C5 H5 121.2 .
C6 C5 H5 121.2 .
C7 C6 C5 121.1(3) .
C7 C6 H6 119.4 .
C5 C6 H6 119.4 .
C6 C7 C8 118.6(3) .
C6 C7 H7 120.7 .
C8 C7 H7 120.7 .
N4 C8 C7 120.2(3) .
N4 C8 C9 110.1(3) .
C7 C8 C9 129.6(3) .
N7 C9 N8 115.9(3) .
N7 C9 C8 127.9(3) .
N8 C9 C8 116.2(3) .
N7 C10 C11 129.7(3) .
N7 C10 C15 110.0(3) .
C11 C10 C15 120.4(4) .
C12 C11 C10 118.0(4) .
C12 C11 H11 121.0 .
C10 C11 H11 121.0 .
C11 C12 C13 120.9(4) .
C11 C12 H12 119.6 .
C13 C12 H12 119.6 .
C14 C13 C12 122.2(4) .
C14 C13 H160 118.9 .
C12 C13 H160 118.9 .
C15 C14 C13 116.6(4) .
C15 C14 H14A 121.7 .
C13 C14 H14A 121.7 .
C14 C15 N8 131.6(3) .
C14 C15 C10 121.9(3) .
N8 C15 C10 106.5(3) .
N5 C16 N6 115.3(3) .
N5 C16 C4 128.4(3) .
N6 C16 C4 116.2(3) .
N6 C17 C18 131.6(3) .
N6 C17 C22 106.7(3) .
C18 C17 C22 121.6(3) .
C19 C18 C17 116.6(3) .
C19 C18 H18 121.7 .
C17 C18 H18 121.7 .
C18 C19 C20 122.0(4) .
C18 C19 H19A 119.0 .
C20 C19 H19A 119.0 .
C21 C20 C19 121.6(3) .
C21 C20 H20A 119.2 .
C19 C20 H20A 119.2 .
C20 C21 C22 117.9(4) .
C20 C21 H21 121.1 .
C22 C21 H21 121.1 .
N5 C22 C21 129.8(3) .
N5 C22 C17 109.8(3) .
C21 C22 C17 120.3(3) .
N10 C23 C28 115.7(3) .
N10 C23 C24 106.8(3) .
C28 C23 C24 111.7(3) .
N10 C23 H23 107.4 .
C28 C23 H23 107.4 .
C24 C23 H23 107.4 .
N9 C24 C25 116.8(3) .
N9 C24 C23 106.4(3) .
C25 C24 C23 110.7(3) .
N9 C24 H24 107.5 .
C25 C24 H24 107.5 .
C23 C24 H24 107.5 .
C24 C25 C26 110.1(3) .
C24 C25 H25A 109.6 .
C26 C25 H25A 109.6 .
C24 C25 H25B 109.6 .
C26 C25 H25B 109.6 .
H25A C25 H25B 108.2 .
C27 C26 C25 111.2(3) .
C27 C26 H26A 109.4 .
C25 C26 H26A 109.4 .
C27 C26 H26B 109.4 .
C25 C26 H26B 109.4 .
H26A C26 H26B 108.0 .
C26 C27 C28 112.0(3) .
C26 C27 H27A 109.2 .
C28 C27 H27A 109.2 .
C26 C27 H27B 109.2 .
C28 C27 H27B 109.2 .
H27A C27 H27B 107.9 .
C23 C28 C27 109.0(3) .
C23 C28 H28A 109.9 .
C27 C28 H28A 109.9 .
C23 C28 H28B 109.9 .
C27 C28 H28B 109.9 .
H28A C28 H28B 108.3 .
N10 C29 C30 125.6(3) .
N10 C29 H29 117.2 .
C30 C29 H29 117.2 .
C31 C30 C35 120.1(4) .
C31 C30 C29 117.4(4) .
C35 C30 C29 122.2(3) .
C32 C31 C30 121.7(4) .
C32 C31 H31 119.1 .
C30 C31 H31 119.1 .
C31 C32 C33 118.7(4) .
C31 C32 H32 120.6 .
C33 C32 H32 120.6 .
C34 C33 C32 122.1(4) .
C34 C33 H33 119.0 .
C32 C33 H33 119.0 .
C33 C34 C35 120.0(4) .
C33 C34 H34 120.0 .
C35 C34 H34 120.0 .
O4 C35 C30 124.7(3) .
O4 C35 C34 117.8(4) .
C30 C35 C34 117.4(4) .
N9 C36 C37 125.9(3) .
N9 C36 H36 117.1 .
C37 C36 H36 117.1 .
C38 C37 C42 119.1(3) .
C38 C37 C36 117.6(3) .
C42 C37 C36 123.2(3) .
C39 C38 C37 121.7(4) .
C39 C38 H38 119.2 .
C37 C38 H38 119.2 .
C38 C39 C40 119.3(4) .
C38 C39 H39 120.4 .
C40 C39 H39 120.4 .
C41 C40 C39 120.7(3) .
C41 C40 H40 119.7 .
C39 C40 H40 119.7 .
C40 C41 C42 121.6(4) .
C40 C41 H41 119.2 .
C42 C41 H41 119.2 .
O3 C42 C41 118.3(3) .
O3 C42 C37 123.9(3) .
C41 C42 C37 117.7(3) .
N11 C43 C48 116.6(3) .
N11 C43 C44 106.9(3) .
C48 C43 C44 109.8(3) .
N11 C43 H43 107.8 .
C48 C43 H43 107.8 .
C44 C43 H43 107.8 .
N12 C44 C45 115.4(3) .
N12 C44 C43 106.2(2) .
C45 C44 C43 111.1(3) .
N12 C44 H44 108.0 .
C45 C44 H44 108.0 .
C43 C44 H44 108.0 .
C44 C45 C46 109.6(3) .
C44 C45 H45A 109.7 .
C46 C45 H45A 109.7 .
C44 C45 H45B 109.7 .
C46 C45 H45B 109.7 .
H45A C45 H45B 108.2 .
C47 C46 C45 111.3(3) .
C47 C46 H46A 109.4 .
C45 C46 H46A 109.4 .
C47 C46 H46B 109.4 .
C45 C46 H46B 109.4 .
H46A C46 H46B 108.0 .
C48 C47 C46 111.7(3) .
C48 C47 H47A 109.3 .
C46 C47 H47A 109.3 .
C48 C47 H47B 109.3 .
C46 C47 H47B 109.3 .
H47A C47 H47B 107.9 .
C47 C48 C43 109.3(3) .
C47 C48 H48A 109.8 .
C43 C48 H48A 109.8 .
C47 C48 H48B 109.8 .
C43 C48 H48B 109.8 .
H48A C48 H48B 108.3 .
N12 C49 C50 125.3(3) .
N12 C49 H49 117.3 .
C50 C49 H49 117.3 .
C51 C50 C55 119.5(3) .
C51 C50 C49 117.7(3) .
C55 C50 C49 122.7(3) .
C52 C51 C50 121.0(3) .
C52 C51 H51 119.5 .
C50 C51 H51 119.5 .
C51 C52 C53 119.3(3) .
C51 C52 H52 120.4 .
C53 C52 H52 120.4 .
C54 C53 C52 121.5(3) .
C54 C53 H53 119.2 .
C52 C53 H53 119.2 .
C53 C54 C55 120.2(3) .
C53 C54 H54 119.9 .
C55 C54 H54 119.9 .
O1 C55 C54 118.5(3) .
O1 C55 C50 123.1(3) .
C54 C55 C50 118.4(3) .
N11 C56 C57 125.1(3) .
N11 C56 H56 117.4 .
C57 C56 H56 117.4 .
C62 C57 C58 119.4(3) .
C62 C57 C56 116.7(3) .
C58 C57 C56 123.8(3) .
O2 C58 C57 123.8(3) .
O2 C58 C59 117.7(3) .
C57 C58 C59 118.5(3) .
C60 C59 C58 120.2(3) .
C60 C59 H59 119.9 .
C58 C59 H59 119.9 .
C59 C60 C61 122.0(3) .
C59 C60 H60 119.0 .
C61 C60 H60 119.0 .
C62 C61 C60 119.2(3) .
C62 C61 H61 120.4 .
C60 C61 H61 120.4 .
C61 C62 C57 120.6(3) .
C61 C62 H62 119.7 .
C57 C62 H62 119.7 .
N13 C63 Fe2 176.7(3) .
N15 C64 Fe2 176.0(3) 1_455
N14 C65 Fe2 178.0(3) .
N20 C66 C67 119.1(4) .
N20 C66 C78 110.7(3) .
C67 C66 C78 130.1(4) .
C68 C67 C66 120.3(4) .
C68 C67 H67 119.8 .
C66 C67 H67 119.8 .
C67 C68 C69 119.6(4) .
C67 C68 H68 120.2 .
C69 C68 H68 120.2 .
C70 C69 C68 119.3(4) .
C70 C69 H69 120.4 .
C68 C69 H69 120.4 .
N20 C70 C69 119.2(4) .
N20 C70 C71 110.3(3) .
C69 C70 C71 130.5(4) .
N16 C71 N17 116.0(4) .
N16 C71 C70 128.5(4) .
N17 C71 C70 115.5(3) .
N16 C72 C77 129.8(4) .
N16 C72 C73 110.7(4) .
C77 C72 C73 119.5(5) .
N17 C73 C74 132.3(4) .
N17 C73 C72 105.9(4) .
C74 C73 C72 121.7(4) .
C73 C74 C75 118.4(4) .
C73 C74 H74 120.8 .
C75 C74 H74 120.8 .
C74 C75 C76 119.6(5) .
C74 C75 H75 120.2 .
C76 C75 H75 120.2 .
C77 C76 C75 122.7(4) .
C77 C76 H76 118.6 .
C75 C76 H76 118.6 .
C76 C77 C72 118.1(5) .
C76 C77 H77 121.0 .
C72 C77 H77 121.0 .
N18 C78 N19 115.9(3) .
N18 C78 C66 129.3(3) .
N19 C78 C66 114.6(3) .
N18 C79 C80 131.3(4) .
N18 C79 C84 109.5(3) .
C80 C79 C84 119.3(3) .
C81 C80 C79 119.0(4) .
C81 C80 H80 120.5 .
C79 C80 H80 120.5 .
C80 C81 C82 121.2(4) .
C80 C81 H81 119.4 .
C82 C81 H81 119.4 .
C83 C82 C81 121.9(4) .
C83 C82 H82 119.0 .
C81 C82 H82 119.0 .
C82 C83 C84 116.9(3) .
C82 C83 H83 121.6 .
C84 C83 H83 121.6 .
N19 C84 C83 132.1(3) .
N19 C84 C79 106.1(3) .
C83 C84 C79 121.7(3) .
N22 C85 C90 116.4(3) .
N22 C85 C86 106.0(3) .
C90 C85 C86 112.0(3) .
N22 C85 H85 107.3 .
C90 C85 H85 107.3 .
C86 C85 H85 107.3 .
N21 C86 C85 105.6(3) .
N21 C86 C87 115.8(3) .
C85 C86 C87 110.5(3) .
N21 C86 H86 108.2 .
C85 C86 H86 108.2 .
C87 C86 H86 108.2 .
C88 C87 C86 110.1(3) .
C88 C87 H87A 109.7 .
C86 C87 H87A 109.7 .
C88 C87 H87B 109.7 .
C86 C87 H87B 109.7 .
H87A C87 H87B 108.2 .
C87 C88 C89 111.4(3) .
C87 C88 H88A 109.3 .
C89 C88 H88A 109.3 .
C87 C88 H88B 109.3 .
C89 C88 H88B 109.3 .
H88A C88 H88B 108.0 .
C88 C89 C90 111.9(3) .
C88 C89 H89A 109.2 .
C90 C89 H89A 109.2 .
C88 C89 H89B 109.2 .
C90 C89 H89B 109.2 .
H89A C89 H89B 107.9 .
C85 C90 C89 109.4(3) .
C85 C90 H90A 109.8 .
C89 C90 H90A 109.8 .
C85 C90 H90B 109.8 .
C89 C90 H90B 109.8 .
H90A C90 H90B 108.3 .
C97 C91 C93 119.1(3) .
C97 C91 C92 123.8(3) .
C93 C91 C92 117.1(3) .
N21 C92 C91 126.0(3) .
N21 C92 H92 117.0 .
C91 C92 H92 117.0 .
C94 C93 C91 121.9(4) .
C94 C93 H93 119.0 .
C91 C93 H93 119.0 .
C93 C94 C95 118.3(4) .
C93 C94 H94 120.9 .
C95 C94 H94 120.9 .
C96 C95 C94 121.0(4) .
C96 C95 H95 119.5 .
C94 C95 H95 119.5 .
C95 C96 C97 121.3(4) .
C95 C96 H96 119.3 .
C97 C96 H96 119.3 .
O5 C97 C96 117.8(3) .
O5 C97 C91 123.8(3) .
C96 C97 C91 118.3(3) .
N22 C98 C99 123.8(3) .
N22 C98 H98 118.1 .
C99 C98 H98 118.1 .
C100 C99 C104 119.1(3) .
C100 C99 C98 123.6(3) .
C104 C99 C98 117.2(3) .
O6 C100 C101 118.6(3) .
O6 C100 C99 123.1(3) .
C101 C100 C99 118.3(3) .
C102 C101 C100 121.8(4) .
C102 C101 H101 119.1 .
C100 C101 H101 119.1 .
C101 C102 C103 121.2(4) .
C101 C102 H102 119.4 .
C103 C102 H102 119.4 .
C104 C103 C102 118.8(4) .
C104 C103 H103 120.6 .
C102 C103 H103 120.6 .
C103 C104 C99 120.8(4) .
C103 C104 H104 119.6 .
C99 C104 H104 119.6 .
O8 C105 H10A 109.5 .
O8 C105 H10B 109.5 .
H10A C105 H10B 109.5 .
O8 C105 H10C 109.5 .
H10A C105 H10C 109.5 .
H10B C105 H10C 109.5 .
O7 C106 H10D 109.5 .
O7 C106 H10E 109.5 .
H10D C106 H10E 109.5 .
O7 C106 H10F 109.5 .
H10D C106 H10F 109.5 .
H10E C106 H10F 109.5 .
N24 C107 C108 106.8(3) .
N24 C107 C112 115.2(3) .
C108 C107 C112 111.3(3) .
N24 C107 H107 107.8 .
C108 C107 H107 107.8 .
C112 C107 H107 107.8 .
N23 C108 C107 106.2(3) .
N23 C108 C109 116.1(3) .
C107 C108 C109 112.4(3) .
N23 C108 H108 107.3 .
C107 C108 H108 107.3 .
C109 C108 H108 107.3 .
C108 C109 C110 110.3(3) .
C108 C109 H10G 109.6 .
C110 C109 H10G 109.6 .
C108 C109 H10H 109.6 .
C110 C109 H10H 109.6 .
H10G C109 H10H 108.1 .
C111 C110 C109 111.1(3) .
C111 C110 H163 109.4 .
C109 C110 H163 109.4 .
C111 C110 H11B 109.4 .
C109 C110 H11B 109.4 .
H163 C110 H11B 108.0 .
C112 C111 C110 111.7(3) .
C112 C111 H11C 109.3 .
C110 C111 H11C 109.3 .
C112 C111 H11D 109.3 .
C110 C111 H11D 109.3 .
H11C C111 H11D 107.9 .
C107 C112 C111 108.3(3) .
C107 C112 H11E 110.0 .
C111 C112 H11E 110.0 .
C107 C112 H11F 110.0 .
C111 C112 H11F 110.0 .
H11E C112 H11F 108.4 .
N24 C113 C114 126.1(3) .
N24 C113 H113 116.9 .
C114 C113 H113 116.9 .
C119 C114 C115 120.0(3) .
C119 C114 C113 118.0(3) .
C115 C114 C113 122.0(3) .
O9 C115 C116 117.4(3) .
O9 C115 C114 124.5(3) .
C116 C115 C114 118.0(3) .
C117 C116 C115 119.9(3) .
C117 C116 H116 120.0 .
C115 C116 H116 120.0 .
C118 C117 C116 120.9(3) .
C118 C117 H117 119.5 .
C116 C117 H117 119.5 .
C119 C118 C117 119.3(3) .
C119 C118 H118 120.4 .
C117 C118 H118 120.4 .
C118 C119 C114 121.8(4) .
C118 C119 H119 119.1 .
C114 C119 H119 119.1 .
N23 C120 C121 126.7(3) .
N23 C120 H120 116.6 .
C121 C120 H120 116.6 .
C122 C121 C126 119.0(4) .
C122 C121 C120 118.1(3) .
C126 C121 C120 122.8(3) .
C123 C122 C121 122.2(4) .
C123 C122 H122 118.9 .
C121 C122 H122 118.9 .
C122 C123 C124 118.9(4) .
C122 C123 H123 120.5 .
C124 C123 H123 120.5 .
C125 C124 C123 120.6(4) .
C125 C124 H124 119.7 .
C123 C124 H124 119.7 .
C124 C125 C126 121.4(4) .
C124 C125 H125 119.3 .
C126 C125 H125 119.3 .
O10 C126 C125 118.8(3) .
O10 C126 C121 123.4(3) .
C125 C126 C121 117.8(3) .
O12 C127 H164 109.5 .
O12 C127 H12B 109.5 .
H164 C127 H12B 109.5 .
O12 C127 H12C 109.5 .
H164 C127 H12C 109.5 .
H12B C127 H12C 109.5 .
O11 C128 H12D 109.5 .
O11 C128 H12E 109.5 .
H12D C128 H12E 109.5 .
O11 C128 H12F 109.5 .
H12D C128 H12F 109.5 .
H12E C128 H12F 109.5 .
N25 C129 C132 177.5(5) .
O19 C130 H13X 109.5 .
O19 C130 H13Y 109.5 .
H13X C130 H13Y 109.5 .
O19 C130 H13C 109.5 .
H13X C130 H13C 109.5 .
H13Y C130 H13C 109.5 .
O20 C131 H13D 109.5 .
O20 C131 H13E 109.5 .
H13D C131 H13E 109.5 .
O20 C131 H13F 109.5 .
H13D C131 H13F 109.5 .
H13E C131 H13F 109.5 .
C129 C132 H13G 109.5 .
C129 C132 H13H 109.5 .
H13G C132 H13H 109.5 .
C129 C132 H13I 109.5 .
H13G C132 H13I 109.5 .
H13H C132 H13I 109.5 .
O14 C133 H13J 109.5 .
O14 C133 H13K 109.5 .
H13J C133 H13K 109.5 .
O14 C133 H13L 109.5 .
H13J C133 H13L 109.5 .
H13K C133 H13L 109.5 .
O17 C134 H13M 109.5 .
O17 C134 H13N 109.5 .
H13M C134 H13N 109.5 .
O17 C134 H13O 109.5 .
H13M C134 H13O 109.5 .
H13N C134 H13O 109.5 .
O15 C136 H13R 109.5 .
O15 C136 H13S 109.5 .
H13R C136 H13S 109.5 .
O15 C136 H13T 109.5 .
H13R C136 H13T 109.5 .
H13S C136 H13T 109.5 .

loop_
_geom_bond_atom_site_label_1
_geom_bond_atom_site_label_2
_geom_bond_distance
_geom_bond_site_symmetry_2
Fe1 C3 1.922(3) .
Fe1 N4 1.940(3) .
Fe1 N8 1.942(3) .
Fe1 N6 1.953(3) .
Fe1 C2 1.955(3) .
Fe1 C1 1.961(3) .
Fe2 C65 1.913(4) .
Fe2 N20 1.925(3) .
Fe2 N17 1.934(3) .
Fe2 N19 1.942(3) .
Fe2 C64 1.949(4) .
Fe2 C63 1.959(4) .
Mn1 O3 1.871(2) .
Mn1 O4 1.889(2) .
Mn1 N9 1.995(3) .
Mn1 N10 2.001(3) .
Mn1 N15 2.260(3) .
Mn1 N1 2.320(3) .
Mn2 O2 1.869(2) .
Mn2 O1 1.892(2) .
Mn2 N12 1.989(3) .
Mn2 N11 1.999(3) .
Mn2 N13 2.268(3) .
Mn2 N2 2.289(3) .
Mn3 O6 1.883(3) .
Mn3 O5 1.886(3) .
Mn3 N22 1.965(3) .
Mn3 N21 1.995(3) .
Mn3 O8 2.287(2) .
Mn3 O7 2.315(3) .
Mn3 H7A 2.1775 .
Mn4 O9 1.874(2) .
Mn4 O10 1.882(3) .
Mn4 N24 1.990(3) .
Mn4 N23 2.001(3) .
Mn4 O12 2.250(3) .
Mn4 O11 2.308(3) .
O1 C55 1.320(4) .
O2 C58 1.319(4) .
O3 C42 1.323(4) .
O4 C35 1.305(5) .
O5 C97 1.330(4) .
O6 C100 1.323(4) .
O7 C106 1.346(6) .
O7 H7A 0.8507 .
O8 C105 1.421(4) .
O8 H8A 0.8628 .
O9 C115 1.322(4) .
O10 C126 1.349(4) .
O11 C128 1.416(6) .
O11 H11A 0.8221 .
O12 C127 1.411(4) .
O12 H12A 0.8419 .
O14 C133 1.374(5) .
O14 H14 0.8200 .
O15 C136 1.342(7) .
O15 H15 0.8200 .
O16 C135 1.446(8) .
O17 C134 1.422(6) .
O19 C130 1.402(6) .
O19 H19 0.8756 .
O20 C131 1.391(6) .
O20 H20 0.8200 .
N1 C1 1.149(4) .
N2 C2 1.144(4) .
N3 C3 1.153(4) .
N4 C8 1.337(4) .
N4 C4 1.342(4) .
N5 C16 1.338(4) .
N5 C22 1.386(4) .
N6 C16 1.373(4) .
N6 C17 1.381(4) .
N7 C9 1.324(4) .
N7 C10 1.388(5) .
N8 C9 1.365(4) .
N8 C15 1.394(4) .
N9 C36 1.282(4) .
N9 C24 1.484(4) .
N10 C29 1.277(4) .
N10 C23 1.489(4) .
N11 C56 1.288(4) .
N11 C43 1.484(4) .
N12 C49 1.276(4) .
N12 C44 1.487(4) .
N13 C63 1.154(4) .
N14 C65 1.153(5) .
N15 C64 1.157(4) 1_655
N16 C71 1.316(5) .
N16 C72 1.377(6) .
N17 C73 1.368(5) .
N17 C71 1.378(5) .
N18 C78 1.325(5) .
N18 C79 1.379(5) .
N19 C78 1.356(5) .
N19 C84 1.391(4) .
N20 C66 1.342(5) .
N20 C70 1.347(5) .
N21 C92 1.303(5) .
N21 C86 1.485(4) .
N22 C98 1.290(4) .
N22 C85 1.485(4) .
N23 C120 1.288(5) .
N23 C108 1.480(5) .
N24 C113 1.285(4) .
N24 C107 1.481(4) .
N25 C129 1.130(5) .
C4 C5 1.384(5) .
C4 C16 1.453(5) .
C5 C6 1.396(5) .
C5 H5 0.9300 .
C6 C7 1.363(5) .
C6 H6 0.9300 .
C7 C8 1.389(5) .
C7 H7 0.9300 .
C8 C9 1.459(5) .
C10 C11 1.398(5) .
C10 C15 1.410(5) .
C11 C12 1.383(6) .
C11 H11 0.9300 .
C12 C13 1.398(6) .
C12 H12 0.9300 .
C13 C14 1.393(5) .
C13 H160 0.9300 .
C14 C15 1.387(5) .
C14 H14A 0.9300 .
C17 C18 1.392(5) .
C17 C22 1.422(5) .
C18 C19 1.388(5) .
C18 H18 0.9300 .
C19 C20 1.408(6) .
C19 H19A 0.9300 .
C20 C21 1.368(5) .
C20 H20A 0.9300 .
C21 C22 1.399(5) .
C21 H21 0.9300 .
C23 C28 1.518(5) .
C23 C24 1.529(5) .
C23 H23 0.9800 .
C24 C25 1.519(5) .
C24 H24 0.9800 .
C25 C26 1.521(5) .
C25 H25A 0.9700 .
C25 H25B 0.9700 .
C26 C27 1.506(5) .
C26 H26A 0.9700 .
C26 H26B 0.9700 .
C27 C28 1.531(5) .
C27 H27A 0.9700 .
C27 H27B 0.9700 .
C28 H28A 0.9700 .
C28 H28B 0.9700 .
C29 C30 1.442(5) .
C29 H29 0.9300 .
C30 C31 1.410(5) .
C30 C35 1.413(6) .
C31 C32 1.355(6) .
C31 H31 0.9300 .
C32 C33 1.393(7) .
C32 H32 0.9300 .
C33 C34 1.381(6) .
C33 H33 0.9300 .
C34 C35 1.425(5) .
C34 H34 0.9300 .
C36 C37 1.430(5) .
C36 H36 0.9300 .
C37 C38 1.402(5) .
C37 C42 1.427(5) .
C38 C39 1.376(5) .
C38 H38 0.9300 .
C39 C40 1.385(6) .
C39 H39 0.9300 .
C40 C41 1.378(6) .
C40 H40 0.9300 .
C41 C42 1.402(5) .
C41 H41 0.9300 .
C43 C48 1.523(4) .
C43 C44 1.531(4) .
C43 H43 0.9800 .
C44 C45 1.522(5) .
C44 H44 0.9800 .
C45 C46 1.528(5) .
C45 H45A 0.9700 .
C45 H45B 0.9700 .
C46 C47 1.526(5) .
C46 H46A 0.9700 .
C46 H46B 0.9700 .
C47 C48 1.520(5) .
C47 H47A 0.9700 .
C47 H47B 0.9700 .
C48 H48A 0.9700 .
C48 H48B 0.9700 .
C49 C50 1.433(5) .
C49 H49 0.9300 .
C50 C51 1.406(5) .
C50 C55 1.420(5) .
C51 C52 1.373(5) .
C51 H51 0.9300 .
C52 C53 1.387(5) .
C52 H52 0.9300 .
C53 C54 1.381(5) .
C53 H53 0.9300 .
C54 C55 1.405(5) .
C54 H54 0.9300 .
C56 C57 1.436(5) .
C56 H56 0.9300 .
C57 C62 1.410(5) .
C57 C58 1.410(5) .
C58 C59 1.411(5) .
C59 C60 1.365(5) .
C59 H59 0.9300 .
C60 C61 1.380(5) .
C60 H60 0.9300 .
C61 C62 1.379(5) .
C61 H61 0.9300 .
C62 H62 0.9300 .
C64 N15 1.157(4) 1_455
C66 C67 1.398(5) .
C66 C78 1.458(5) .
C67 C68 1.353(6) .
C67 H67 0.9300 .
C68 C69 1.395(7) .
C68 H68 0.9300 .
C69 C70 1.395(6) .
C69 H69 0.9300 .
C70 C71 1.455(6) .
C72 C77 1.413(6) .
C72 C73 1.423(6) .
C73 C74 1.371(6) .
C74 C75 1.396(6) .
C74 H74 0.9300 .
C75 C76 1.420(8) .
C75 H75 0.9300 .
C76 C77 1.350(8) .
C76 H76 0.9300 .
C77 H77 0.9300 .
C79 C80 1.389(5) .
C79 C84 1.425(5) .
C80 C81 1.365(6) .
C80 H80 0.9300 .
C81 C82 1.404(6) .
C81 H81 0.9300 .
C82 C83 1.374(5) .
C82 H82 0.9300 .
C83 C84 1.394(5) .
C83 H83 0.9300 .
C85 C90 1.517(5) .
C85 C86 1.527(5) .
C85 H85 0.9800 .
C86 C87 1.528(5) .
C86 H86 0.9800 .
C87 C88 1.519(5) .
C87 H87A 0.9700 .
C87 H87B 0.9700 .
C88 C89 1.528(5) .
C88 H88A 0.9700 .
C88 H88B 0.9700 .
C89 C90 1.534(5) .
C89 H89A 0.9700 .
C89 H89B 0.9700 .
C90 H90A 0.9700 .
C90 H90B 0.9700 .
C91 C97 1.406(5) .
C91 C93 1.411(5) .
C91 C92 1.424(5) .
C92 H92 0.9300 .
C93 C94 1.373(5) .
C93 H93 0.9300 .
C94 C95 1.392(6) .
C94 H94 0.9300 .
C95 C96 1.382(6) .
C95 H95 0.9300 .
C96 C97 1.392(5) .
C96 H96 0.9300 .
C98 C99 1.438(5) .
C98 H98 0.9300 .
C99 C100 1.414(5) .
C99 C104 1.425(5) .
C100 C101 1.402(5) .
C101 C102 1.351(5) .
C101 H101 0.9300 .
C102 C103 1.406(6) .
C102 H102 0.9300 .
C103 C104 1.377(5) .
C103 H103 0.9300 .
C104 H104 0.9300 .
C105 H10A 0.9600 .
C105 H10B 0.9600 .
C105 H10C 0.9600 .
C106 H10D 0.9600 .
C106 H10E 0.9600 .
C106 H10F 0.9600 .
C107 C108 1.511(5) .
C107 C112 1.527(5) .
C107 H107 0.9800 .
C108 C109 1.519(5) .
C108 H108 0.9800 .
C109 C110 1.538(5) .
C109 H10G 0.9700 .
C109 H10H 0.9700 .
C110 C111 1.528(5) .
C110 H163 0.9700 .
C110 H11B 0.9700 .
C111 C112 1.528(5) .
C111 H11C 0.9700 .
C111 H11D 0.9700 .
C112 H11E 0.9700 .
C112 H11F 0.9700 .
C113 C114 1.439(5) .
C113 H113 0.9300 .
C114 C119 1.399(5) .
C114 C115 1.414(5) .
C115 C116 1.410(5) .
C116 C117 1.403(5) .
C116 H116 0.9300 .
C117 C118 1.392(5) .
C117 H117 0.9300 .
C118 C119 1.355(5) .
C118 H118 0.9300 .
C119 H119 0.9300 .
C120 C121 1.429(5) .
C120 H120 0.9300 .
C121 C122 1.396(5) .
C121 C126 1.410(5) .
C122 C123 1.359(6) .
C122 H122 0.9300 .
C123 C124 1.382(6) .
C123 H123 0.9300 .
C124 C125 1.374(6) .
C124 H124 0.9300 .
C125 C126 1.395(5) .
C125 H125 0.9300 .
C127 H164 0.9600 .
C127 H12B 0.9600 .
C127 H12C 0.9600 .
C128 H12D 0.9600 .
C128 H12E 0.9600 .
C128 H12F 0.9600 .
C129 C132 1.489(6) .
C130 H13X 0.9600 .
C130 H13Y 0.9600 .
C130 H13C 0.9600 .
C131 H13D 0.9600 .
C131 H13E 0.9600 .
C131 H13F 0.9600 .
C132 H13G 0.9600 .
C132 H13H 0.9600 .
C132 H13I 0.9600 .
C133 H13J 0.9600 .
C133 H13K 0.9600 .
C133 H13L 0.9600 .
C134 H13M 0.9600 .
C134 H13N 0.9600 .
C134 H13O 0.9600 .
C136 H13R 0.9600 .
C136 H13S 0.9600 .
C136 H13T 0.9600 .
